data_1556486
loop_
_publ_author_name
'Rosca, S.-C.'
'Roueindeji, H.'
'Dorcet, V.'
'Roisnel, T.'
'Carpentier, J.-F.'
'Sarazin, Y.'

_publ_section_title
;
 K+...Cpi and K+...F Non-Covalent Interactions in pi-Functionalized
 Potassium Fluoroalkoxides
;
_journal_name_full Inorganics
_journal_page_first 13
_journal_paper_doi 10.3390/inorganics5010013
_journal_volume 5
_journal_year 2017
_chemical_compound_source 'synthesis as described'
_chemical_formula_moiety 'C104 H112 F48 K8 N8 O8'
_chemical_formula_sum 'C104 H112 F48 K8 N8 O8'
_chemical_formula_weight 2826.82
_space_group_IT_number 14
_space_group_name_Hall '-P 2yn'
_space_group_name_H-M_alt 'P 1 21/n 1'
_symmetry_cell_setting monoclinic
_symmetry_Int_Tables_number 14
_symmetry_space_group_name_Hall '-P 2yn'
_symmetry_space_group_name_H-M 'P 1 21/n 1'
_atom_sites_solution_hydrogens geom
_atom_sites_solution_primary direct
_atom_sites_solution_secondary difmap
_cell_angle_alpha 90
_cell_angle_beta 97.5260(10)
_cell_angle_gamma 90
_cell_formula_units_Z 2
_cell_length_a 14.2195(4)
_cell_length_b 11.8504(4)
_cell_length_c 39.8155(13)
_cell_measurement_reflns_used 9234
_cell_measurement_temperature 150(2)
_cell_measurement_theta_max 24.56
_cell_measurement_theta_min 2.26
_cell_measurement_wavelength 0.71073
_cell_volume 6651.4(4)
_computing_cell_refinement 'Bruker APEX2 (Bruker, 2006)'
_computing_data_collection 'Bruker APEX2 (Bruker, 2006)'
_computing_data_reduction 'Bruker APEX2 (Bruker, 2006)'
_computing_molecular_graphics 'Ortep-3 for Windows (Farrugia, 1997)'
_computing_publication_material
;
          WinGX publication routines (Farrugia, 2012),
          CRYSCALc (T. Roisnel, local program, 2014)
;
_computing_structure_refinement 'SHELXL-97 (Sheldrick, 1997)'
_computing_structure_solution 'SIR97 (Altomare et al., 1999)'
_diffrn_ambient_temperature 150(2)
_diffrn_detector 'CCD plate'
_diffrn_measured_fraction_theta_full 0.998
_diffrn_measured_fraction_theta_max 0.998
_diffrn_measurement_device_type 'APEXII, Bruker-AXS'
_diffrn_measurement_method 'CCD rotation images, thin slices'
_diffrn_radiation_monochromator graphite
_diffrn_radiation_probe x-ray
_diffrn_radiation_type MoK\a
_diffrn_radiation_wavelength 0.71073
_diffrn_reflns_av_R_equivalents 0.055
_diffrn_reflns_av_unetI/netI 0.0623
_diffrn_reflns_limit_h_max 18
_diffrn_reflns_limit_h_min -18
_diffrn_reflns_limit_k_max 12
_diffrn_reflns_limit_k_min -15
_diffrn_reflns_limit_l_max 51
_diffrn_reflns_limit_l_min -51
_diffrn_reflns_number 59233
_diffrn_reflns_theta_full 27.48
_diffrn_reflns_theta_max 27.48
_diffrn_reflns_theta_min 2.92
_exptl_absorpt_coefficient_mu 0.378
_exptl_absorpt_correction_T_max 0.945
_exptl_absorpt_correction_T_min 0.889
_exptl_absorpt_correction_type multi-scan
_exptl_absorpt_process_details
;
  [Sheldrick, G.M. (2002). SADABS Bruker AXS Inc., Madison, Wisconsin, USA]
;
_exptl_crystal_colour colourless
_exptl_crystal_density_diffrn 1.411
_exptl_crystal_density_method 'not measured'
_exptl_crystal_description prism
_exptl_crystal_F_000 2880
_exptl_crystal_size_max 0.51
_exptl_crystal_size_mid 0.23
_exptl_crystal_size_min 0.15
_refine_diff_density_max 0.27
_refine_diff_density_min -0.301
_refine_diff_density_rms 0.064
_refine_ls_extinction_method none
_refine_ls_goodness_of_fit_ref 0.989
_refine_ls_hydrogen_treatment constr
_refine_ls_matrix_type full
_refine_ls_number_parameters 797
_refine_ls_number_reflns 15220
_refine_ls_number_restraints 0
_refine_ls_restrained_S_all 0.989
_refine_ls_R_factor_all 0.0797
_refine_ls_R_factor_gt 0.0453
_refine_ls_shift/su_max 0.002
_refine_ls_shift/su_mean 0
_refine_ls_structure_factor_coef Fsqd
_refine_ls_weighting_details 'calc w=1/[\s^2^(Fo^2^)+(0.0536P)^2^+0.0000P] where P=(Fo^2^+2Fc^2^)/3'
_refine_ls_weighting_scheme calc
_refine_ls_wR_factor_gt 0.1054
_refine_ls_wR_factor_ref 0.1185
_reflns_number_gt 9649
_reflns_number_total 15220
_reflns_threshold_expression >2sigma(I)
_cod_data_source_file Complex_1_SR556_CIFfile.cif
_cod_data_source_block SR556
_cod_original_sg_symbol_H-M 'P 21/n'
_cod_database_code 1556486

loop_
_symmetry_equiv_pos_as_xyz
'x, y, z'
'-x+1/2, y+1/2, -z+1/2'
'-x, -y, -z'
'x-1/2, -y-1/2, z-1/2'

loop_
_atom_site_label
_atom_site_type_symbol
_atom_site_fract_x
_atom_site_fract_y
_atom_site_fract_z
_atom_site_U_iso_or_equiv
_atom_site_adp_type
_atom_site_occupancy
_atom_site_symmetry_multiplicity
_atom_site_calc_flag
_atom_site_refinement_flags
_atom_site_disorder_assembly
_atom_site_disorder_group
K1 K 0.34803(4) 0.53334(4) 0.646144(12) 0.03112(13) Uani 1 1 d . . .
C1 C 0.3250(3) 0.4627(3) 0.72789(7) 0.0661(9) Uani 1 1 d . . .
H1 H 0.3525 0.5274 0.7394 0.079 Uiso 1 1 calc R . .
C2 C 0.3840(2) 0.3735(3) 0.71952(8) 0.0656(9) Uani 1 1 d . . .
H2 H 0.4509 0.3785 0.7249 0.079 Uiso 1 1 calc R . .
C3 C 0.3430(3) 0.2795(3) 0.70342(7) 0.0588(8) Uani 1 1 d . . .
H3 H 0.3818 0.2189 0.6978 0.071 Uiso 1 1 calc R . .
C4 C 0.2470(2) 0.2729(3) 0.69554(7) 0.0557(8) Uani 1 1 d . . .
H4 H 0.2192 0.2076 0.6845 0.067 Uiso 1 1 calc R . .
C5 C 0.1904(2) 0.3601(2) 0.70341(7) 0.0529(8) Uani 1 1 d . . .
H5 H 0.1236 0.3544 0.6976 0.064 Uiso 1 1 calc R . .
C6 C 0.2285(2) 0.4564(2) 0.71956(7) 0.0509(8) Uani 1 1 d . . .
C7 C 0.1654(3) 0.5511(2) 0.72839(8) 0.0699(10) Uani 1 1 d . . .
H7A H 0.1675 0.5531 0.7533 0.084 Uiso 1 1 calc R . .
H7B H 0.0994 0.533 0.7187 0.084 Uiso 1 1 calc R . .
C8 C 0.1888(2) 0.6693(2) 0.71645(7) 0.0564(8) Uani 1 1 d . . .
H8A H 0.1386 0.7218 0.7217 0.068 Uiso 1 1 calc R . .
H8B H 0.2492 0.6942 0.7296 0.068 Uiso 1 1 calc R . .
N9 N 0.19762(14) 0.67817(17) 0.67987(5) 0.0380(5) Uani 1 1 d . . .
C10 C 0.1111(2) 0.6416(3) 0.65899(7) 0.0578(8) Uani 1 1 d . . .
H10A H 0.0575 0.6872 0.6644 0.087 Uiso 1 1 calc R . .
H10B H 0.0992 0.562 0.6636 0.087 Uiso 1 1 calc R . .
H10C H 0.1183 0.6511 0.635 0.087 Uiso 1 1 calc R . .
C11 C 0.21792(18) 0.7959(2) 0.67199(7) 0.0408(6) Uani 1 1 d . . .
H11A H 0.2146 0.8419 0.6925 0.049 Uiso 1 1 calc R . .
H11B H 0.1674 0.823 0.6543 0.049 Uiso 1 1 calc R . .
C12 C 0.31550(16) 0.8173(2) 0.65952(6) 0.0311(5) Uani 1 1 d . . .
O13 O 0.33397(11) 0.75321(13) 0.63300(4) 0.0301(4) Uani 1 1 d . . .
C14 C 0.39524(19) 0.8025(2) 0.68917(6) 0.0403(6) Uani 1 1 d . . .
F15 F 0.38445(12) 0.86166(14) 0.71715(4) 0.0632(5) Uani 1 1 d . . .
F16 F 0.48110(10) 0.82946(13) 0.68090(4) 0.0511(4) Uani 1 1 d . . .
F17 F 0.40276(11) 0.69415(13) 0.69937(4) 0.0484(4) Uani 1 1 d . . .
C18 C 0.31276(18) 0.9432(2) 0.64903(6) 0.0374(6) Uani 1 1 d . . .
F19 F 0.24292(10) 0.96209(13) 0.62369(4) 0.0503(4) Uani 1 1 d . . .
F20 F 0.29868(13) 1.01604(13) 0.67385(4) 0.0638(5) Uani 1 1 d . . .
F21 F 0.39278(10) 0.97727(12) 0.63750(4) 0.0499(4) Uani 1 1 d . . .
K2 K 0.43419(3) 0.49287(4) 0.557491(12) 0.02840(12) Uani 1 1 d . . .
C31 C 0.0271(2) 0.0768(3) 0.65372(9) 0.0656(9) Uani 1 1 d . . .
H31 H 0.0829 0.073 0.643 0.079 Uiso 1 1 calc R . .
C32 C 0.0268(3) 0.0259(3) 0.68490(10) 0.0873(12) Uani 1 1 d . . .
H32 H 0.0819 -0.012 0.6954 0.105 Uiso 1 1 calc R . .
C33 C -0.0532(4) 0.0304(4) 0.70075(11) 0.0963(13) Uani 1 1 d . . .
H33 H -0.0538 -0.0033 0.7224 0.116 Uiso 1 1 calc R . .
C34 C -0.1306(3) 0.0831(4) 0.68522(11) 0.0955(14) Uani 1 1 d . . .
H34 H -0.1865 0.0851 0.6959 0.115 Uiso 1 1 calc R . .
C35 C -0.1307(2) 0.1349(3) 0.65376(9) 0.0710(10) Uani 1 1 d . . .
H35 H -0.1863 0.172 0.6434 0.085 Uiso 1 1 calc R . .
C36 C -0.05076(18) 0.1326(2) 0.63775(8) 0.0470(7) Uani 1 1 d . . .
C37 C -0.04663(18) 0.1939(2) 0.60487(7) 0.0470(7) Uani 1 1 d . . .
H37A H -0.1118 0.2126 0.5944 0.056 Uiso 1 1 calc R . .
H37B H -0.0177 0.1442 0.5891 0.056 Uiso 1 1 calc R . .
C38 C 0.01158(17) 0.3024(2) 0.61060(7) 0.0405(6) Uani 1 1 d . . .
H38A H -0.0231 0.3561 0.6235 0.049 Uiso 1 1 calc R . .
H38B H 0.0725 0.2845 0.6246 0.049 Uiso 1 1 calc R . .
N39 N 0.03151(13) 0.35728(17) 0.57952(5) 0.0361(5) Uani 1 1 d . . .
C40 C -0.05361(18) 0.4085(3) 0.56123(8) 0.0560(8) Uani 1 1 d . . .
H40A H -0.1026 0.3506 0.5561 0.084 Uiso 1 1 calc R . .
H40B H -0.0383 0.4417 0.5401 0.084 Uiso 1 1 calc R . .
H40C H -0.077 0.4674 0.5753 0.084 Uiso 1 1 calc R . .
C41 C 0.10940(16) 0.4398(2) 0.58622(6) 0.0356(6) Uani 1 1 d . . .
H41A H 0.1232 0.4492 0.6111 0.043 Uiso 1 1 calc R . .
H41B H 0.0855 0.5132 0.5768 0.043 Uiso 1 1 calc R . .
C42 C 0.20509(15) 0.41585(19) 0.57259(5) 0.0270(5) Uani 1 1 d . . .
O43 O 0.26498(10) 0.50418(12) 0.58039(4) 0.0283(3) Uani 1 1 d . . .
C44 C 0.25139(16) 0.30840(19) 0.58894(6) 0.0314(5) Uani 1 1 d . . .
F45 F 0.27056(10) 0.32130(12) 0.62275(3) 0.0448(4) Uani 1 1 d . . .
F46 F 0.20017(9) 0.21250(11) 0.58427(4) 0.0404(3) Uani 1 1 d . . .
F47 F 0.33550(9) 0.28538(12) 0.57812(4) 0.0422(4) Uani 1 1 d . . .
C48 C 0.18792(16) 0.3982(2) 0.53392(6) 0.0356(6) Uani 1 1 d . . .
F49 F 0.13586(11) 0.48360(13) 0.51876(4) 0.0530(4) Uani 1 1 d . . .
F50 F 0.26978(9) 0.39871(13) 0.52009(3) 0.0460(4) Uani 1 1 d . . .
F51 F 0.14384(10) 0.30238(13) 0.52344(3) 0.0470(4) Uani 1 1 d . . .
K3 K 0.25086(3) 0.72996(4) 0.570379(12) 0.02608(12) Uani 1 1 d . . .
C61 C 0.08259(16) 0.9417(2) 0.56098(7) 0.0416(6) Uani 1 1 d . . .
H61 H 0.1024 1.0117 0.5712 0.05 Uiso 1 1 calc R . .
C62 C 0.03807(17) 0.8631(2) 0.57955(7) 0.0464(7) Uani 1 1 d . . .
H62 H 0.0273 0.8798 0.6021 0.056 Uiso 1 1 calc R . .
C63 C 0.00946(17) 0.7600(2) 0.56497(8) 0.0499(7) Uani 1 1 d . . .
H63 H -0.0204 0.7056 0.5775 0.06 Uiso 1 1 calc R . .
C64 C 0.02479(17) 0.7371(2) 0.53199(8) 0.0460(7) Uani 1 1 d . . .
H64 H 0.0054 0.6668 0.5219 0.055 Uiso 1 1 calc R . .
C65 C 0.06833(17) 0.8167(2) 0.51372(7) 0.0425(7) Uani 1 1 d . . .
H65 H 0.0777 0.8004 0.491 0.051 Uiso 1 1 calc R . .
C66 C 0.09873(16) 0.9201(2) 0.52795(7) 0.0381(6) Uani 1 1 d . . .
C67 C 0.14727(18) 1.0076(2) 0.50855(7) 0.0486(7) Uani 1 1 d . . .
H67A H 0.1593 1.0756 0.5229 0.058 Uiso 1 1 calc R . .
H67B H 0.1036 1.0295 0.4882 0.058 Uiso 1 1 calc R . .
C68 C 0.24017(17) 0.9692(2) 0.49753(6) 0.0426(6) Uani 1 1 d . . .
H68A H 0.2263 0.9113 0.4797 0.051 Uiso 1 1 calc R . .
H68B H 0.2696 1.0343 0.4873 0.051 Uiso 1 1 calc R . .
N69 N 0.30901(13) 0.92270(15) 0.52452(5) 0.0291(4) Uani 1 1 d . . .
C70 C 0.33374(18) 1.0054(2) 0.55158(6) 0.0405(6) Uani 1 1 d . . .
H70A H 0.3573 1.0744 0.542 0.061 Uiso 1 1 calc R . .
H70B H 0.3831 0.974 0.5685 0.061 Uiso 1 1 calc R . .
H70C H 0.2774 1.023 0.5624 0.061 Uiso 1 1 calc R . .
C71 C 0.39593(16) 0.88618(19) 0.51087(6) 0.0320(5) Uani 1 1 d . . .
H71A H 0.451 0.9269 0.523 0.038 Uiso 1 1 calc R . .
H71B H 0.3907 0.9076 0.4867 0.038 Uiso 1 1 calc R . .
C72 C 0.41472(15) 0.75698(18) 0.51411(5) 0.0257(5) Uani 1 1 d . . .
O73 O 0.41793(10) 0.71636(12) 0.54596(3) 0.0248(3) Uani 1 1 d . . .
C74 C 0.51170(16) 0.7373(2) 0.50136(6) 0.0316(5) Uani 1 1 d . . .
F75 F 0.57966(9) 0.80129(12) 0.51854(4) 0.0426(4) Uani 1 1 d . . .
F76 F 0.54216(9) 0.62961(11) 0.50575(3) 0.0392(3) Uani 1 1 d . . .
F77 F 0.51359(10) 0.75962(13) 0.46824(3) 0.0473(4) Uani 1 1 d . . .
C78 C 0.34017(16) 0.69173(19) 0.48959(5) 0.0293(5) Uani 1 1 d . . .
F79 F 0.25524(8) 0.68936(11) 0.50116(3) 0.0351(3) Uani 1 1 d . . .
F80 F 0.32356(10) 0.73359(12) 0.45802(3) 0.0445(4) Uani 1 1 d . . .
F81 F 0.36417(9) 0.58229(11) 0.48618(3) 0.0412(3) Uani 1 1 d . . .
K4 K 0.51164(3) 0.76436(4) 0.608636(12) 0.03001(12) Uani 1 1 d . . .
C91 C 0.69304(19) 0.9063(2) 0.65121(7) 0.0478(7) Uani 1 1 d . . .
H91 H 0.7138 0.8648 0.6712 0.057 Uiso 1 1 calc R . .
C92 C 0.6218(2) 0.9872(3) 0.65152(8) 0.0539(8) Uani 1 1 d . . .
H92 H 0.5956 1.001 0.6719 0.065 Uiso 1 1 calc R . .
C93 C 0.5892(2) 1.0471(2) 0.62285(9) 0.0581(8) Uani 1 1 d . . .
H93 H 0.5406 1.1019 0.6233 0.07 Uiso 1 1 calc R . .
C94 C 0.6275(3) 1.0267(3) 0.59371(9) 0.0694(9) Uani 1 1 d . . .
H94 H 0.6049 1.0668 0.5736 0.083 Uiso 1 1 calc R . .
C95 C 0.6994(2) 0.9476(3) 0.59333(7) 0.0576(8) Uani 1 1 d . . .
H95 H 0.7259 0.9352 0.5729 0.069 Uiso 1 1 calc R . .
C96 C 0.73365(18) 0.8862(2) 0.62204(7) 0.0432(7) Uani 1 1 d . . .
C97 C 0.81420(19) 0.8038(3) 0.62150(8) 0.0565(8) Uani 1 1 d . . .
H97A H 0.8682 0.8295 0.638 0.068 Uiso 1 1 calc R . .
H97B H 0.835 0.8058 0.5987 0.068 Uiso 1 1 calc R . .
C98 C 0.79140(18) 0.6820(3) 0.62974(7) 0.0512(7) Uani 1 1 d . . .
H98A H 0.8465 0.6342 0.6264 0.061 Uiso 1 1 calc R . .
H98B H 0.7827 0.6774 0.654 0.061 Uiso 1 1 calc R . .
N99 N 0.70636(13) 0.63553(18) 0.60931(5) 0.0406(5) Uani 1 1 d . . .
C100 C 0.7164(2) 0.6411(3) 0.57308(7) 0.0600(8) Uani 1 1 d . . .
H10D H 0.7752 0.6032 0.5691 0.09 Uiso 1 1 calc R . .
H10E H 0.7185 0.7202 0.5661 0.09 Uiso 1 1 calc R . .
H10F H 0.6622 0.6035 0.5599 0.09 Uiso 1 1 calc R . .
C101 C 0.68950(17) 0.5183(2) 0.61862(8) 0.0485(7) Uani 1 1 d . . .
H10G H 0.744 0.4926 0.6349 0.058 Uiso 1 1 calc R . .
H10H H 0.6873 0.4709 0.5981 0.058 Uiso 1 1 calc R . .
C102 C 0.59603(16) 0.4986(2) 0.63480(6) 0.0343(6) Uani 1 1 d . . .
O103 O 0.51775(10) 0.54616(13) 0.61781(4) 0.0303(4) Uani 1 1 d . . .
C104 C 0.60981(19) 0.5424(2) 0.67152(7) 0.0464(7) Uani 1 1 d . . .
F105 F 0.61927(10) 0.65462(13) 0.67240(4) 0.0522(4) Uani 1 1 d . . .
F106 F 0.68618(13) 0.50100(17) 0.69072(5) 0.0888(7) Uani 1 1 d . . .
F107 F 0.53509(12) 0.51966(14) 0.68813(4) 0.0573(4) Uani 1 1 d . . .
C108 C 0.58209(18) 0.3697(2) 0.63530(7) 0.0431(6) Uani 1 1 d . . .
F109 F 0.65601(12) 0.31141(13) 0.65121(4) 0.0645(5) Uani 1 1 d . . .
F110 F 0.56685(11) 0.32899(12) 0.60329(4) 0.0515(4) Uani 1 1 d . . .
F111 F 0.50561(11) 0.33786(12) 0.64968(4) 0.0534(4) Uani 1 1 d . . .

loop_
_atom_site_aniso_label
_atom_site_aniso_U_11
_atom_site_aniso_U_22
_atom_site_aniso_U_33
_atom_site_aniso_U_23
_atom_site_aniso_U_13
_atom_site_aniso_U_12
K1 0.0408(3) 0.0266(3) 0.0261(3) -0.0018(2) 0.0048(2) -0.0004(2)
C1 0.115(3) 0.047(2) 0.0358(16) 0.0115(14) 0.0098(18) -0.023(2)
C2 0.078(2) 0.062(2) 0.056(2) 0.0289(18) 0.0064(17) -0.0075(19)
C3 0.089(3) 0.048(2) 0.0431(17) 0.0147(15) 0.0201(16) 0.0039(18)
C4 0.088(2) 0.0441(18) 0.0376(16) -0.0042(13) 0.0175(16) -0.0006(17)
C5 0.075(2) 0.0418(18) 0.0464(17) -0.0007(14) 0.0233(15) -0.0026(16)
C6 0.089(2) 0.0338(16) 0.0353(15) 0.0043(12) 0.0288(15) -0.0085(16)
C7 0.130(3) 0.0389(18) 0.0522(19) 0.0000(14) 0.055(2) -0.0086(19)
C8 0.096(2) 0.0397(17) 0.0398(16) -0.0063(13) 0.0327(16) -0.0073(16)
N9 0.0523(13) 0.0337(12) 0.0315(11) -0.0026(9) 0.0191(10) -0.0064(10)
C10 0.069(2) 0.0454(18) 0.0593(19) -0.0142(15) 0.0113(16) -0.0065(16)
C11 0.0488(15) 0.0313(15) 0.0452(15) 0.0005(12) 0.0169(12) 0.0006(12)
C12 0.0403(13) 0.0274(13) 0.0271(12) -0.0036(10) 0.0099(10) 0.0009(11)
O13 0.0403(9) 0.0273(9) 0.0237(8) -0.0067(7) 0.0086(7) 0.0026(7)
C14 0.0552(17) 0.0331(15) 0.0339(14) -0.0092(12) 0.0107(12) -0.0009(13)
F15 0.0870(12) 0.0666(12) 0.0343(9) -0.0250(8) 0.0014(8) 0.0133(10)
F16 0.0449(9) 0.0591(11) 0.0482(9) 0.0028(8) 0.0012(7) -0.0092(8)
F17 0.0634(10) 0.0403(9) 0.0393(8) 0.0063(7) -0.0018(7) 0.0017(8)
C18 0.0468(15) 0.0272(14) 0.0397(14) -0.0049(11) 0.0115(12) 0.0009(12)
F19 0.0510(9) 0.0429(9) 0.0578(10) 0.0145(8) 0.0100(8) 0.0069(7)
F20 0.1041(13) 0.0293(9) 0.0628(11) -0.0131(8) 0.0288(10) 0.0015(9)
F21 0.0535(9) 0.0407(9) 0.0571(10) 0.0095(7) 0.0135(8) -0.0110(7)
K2 0.0329(3) 0.0257(3) 0.0273(3) -0.0019(2) 0.0064(2) 0.0026(2)
C31 0.075(2) 0.058(2) 0.065(2) -0.0067(18) 0.0151(18) 0.0187(18)
C32 0.121(3) 0.059(2) 0.080(3) -0.003(2) 0.004(3) 0.020(2)
C33 0.128(4) 0.079(3) 0.082(3) 0.013(2) 0.015(3) -0.036(3)
C34 0.070(3) 0.131(4) 0.090(3) 0.001(3) 0.027(2) -0.048(3)
C35 0.0446(18) 0.085(3) 0.085(3) 0.006(2) 0.0151(17) -0.0156(17)
C36 0.0408(15) 0.0334(16) 0.068(2) -0.0076(14) 0.0109(14) -0.0087(12)
C37 0.0382(14) 0.0422(17) 0.0607(18) -0.0100(14) 0.0066(13) -0.0090(12)
C38 0.0346(13) 0.0373(15) 0.0512(16) -0.0093(13) 0.0120(12) -0.0060(11)
N39 0.0268(10) 0.0368(12) 0.0452(12) -0.0069(10) 0.0069(9) -0.0031(9)
C40 0.0398(16) 0.059(2) 0.068(2) -0.0005(16) 0.0004(14) 0.0003(14)
C41 0.0353(13) 0.0306(14) 0.0429(14) -0.0082(11) 0.0123(11) -0.0008(11)
C42 0.0288(12) 0.0236(12) 0.0290(12) -0.0046(10) 0.0054(9) -0.0009(10)
O43 0.0340(8) 0.0213(8) 0.0298(8) -0.0039(7) 0.0045(7) -0.0038(7)
C44 0.0360(13) 0.0250(13) 0.0339(13) -0.0046(11) 0.0068(10) -0.0037(11)
F45 0.0661(10) 0.0368(9) 0.0297(8) 0.0033(6) -0.0006(7) -0.0023(7)
F46 0.0428(8) 0.0217(7) 0.0571(9) -0.0023(6) 0.0084(7) -0.0042(6)
F47 0.0340(7) 0.0326(8) 0.0615(10) 0.0031(7) 0.0122(7) 0.0066(6)
C48 0.0355(13) 0.0359(15) 0.0347(13) -0.0042(12) 0.0022(11) -0.0015(12)
F49 0.0620(10) 0.0506(10) 0.0428(9) 0.0089(7) -0.0069(7) 0.0107(8)
F50 0.0459(8) 0.0628(11) 0.0308(8) -0.0110(7) 0.0106(6) -0.0085(7)
F51 0.0530(9) 0.0479(9) 0.0383(8) -0.0162(7) -0.0006(7) -0.0155(7)
K3 0.0266(2) 0.0253(3) 0.0271(3) -0.0012(2) 0.00657(19) 0.0020(2)
C61 0.0290(13) 0.0363(16) 0.0599(17) -0.0126(13) 0.0071(12) 0.0033(11)
C62 0.0327(14) 0.0440(17) 0.0648(19) -0.0146(14) 0.0148(13) -0.0010(12)
C63 0.0281(13) 0.0422(18) 0.080(2) -0.0060(15) 0.0102(14) -0.0026(12)
C64 0.0276(13) 0.0319(15) 0.074(2) -0.0149(14) -0.0105(13) 0.0050(11)
C65 0.0338(14) 0.0446(17) 0.0457(16) -0.0083(13) -0.0078(12) 0.0164(12)
C66 0.0254(12) 0.0372(15) 0.0502(16) 0.0000(13) -0.0002(11) 0.0118(11)
C67 0.0421(15) 0.0477(18) 0.0549(17) 0.0066(14) 0.0022(13) 0.0182(13)
C68 0.0480(15) 0.0384(16) 0.0407(15) 0.0097(12) 0.0031(12) 0.0105(13)
N69 0.0354(10) 0.0217(10) 0.0312(10) 0.0001(8) 0.0084(8) 0.0055(8)
C70 0.0470(15) 0.0352(15) 0.0416(15) -0.0102(12) 0.0140(12) -0.0014(12)
C71 0.0374(13) 0.0254(13) 0.0357(13) 0.0010(10) 0.0145(10) 0.0029(10)
C72 0.0302(12) 0.0228(12) 0.0258(12) 0.0004(9) 0.0095(9) 0.0032(9)
O73 0.0290(8) 0.0251(8) 0.0213(8) 0.0002(6) 0.0063(6) 0.0028(6)
C74 0.0360(13) 0.0296(14) 0.0311(13) 0.0013(11) 0.0109(10) 0.0016(11)
F75 0.0324(7) 0.0413(9) 0.0555(9) -0.0068(7) 0.0116(7) -0.0036(6)
F76 0.0382(7) 0.0349(9) 0.0467(9) -0.0040(6) 0.0140(6) 0.0111(6)
F77 0.0501(9) 0.0617(11) 0.0349(8) 0.0082(7) 0.0235(7) 0.0059(8)
C78 0.0370(13) 0.0259(13) 0.0254(12) 0.0005(10) 0.0063(10) 0.0058(10)
F79 0.0295(7) 0.0394(8) 0.0365(8) -0.0038(6) 0.0044(6) -0.0026(6)
F80 0.0563(9) 0.0515(10) 0.0246(7) 0.0056(7) 0.0015(6) 0.0006(7)
F81 0.0491(8) 0.0276(8) 0.0455(8) -0.0118(6) 0.0009(7) 0.0056(7)
K4 0.0318(3) 0.0273(3) 0.0310(3) -0.0020(2) 0.0042(2) -0.0003(2)
C91 0.0528(17) 0.0503(18) 0.0403(15) -0.0017(13) 0.0057(13) -0.0152(14)
C92 0.0632(19) 0.0491(19) 0.0533(18) -0.0145(15) 0.0221(15) -0.0190(16)
C93 0.0622(19) 0.0358(17) 0.078(2) 0.0014(16) 0.0146(17) -0.0078(15)
C94 0.095(3) 0.050(2) 0.062(2) 0.0163(17) 0.0062(19) -0.0103(19)
C95 0.078(2) 0.054(2) 0.0437(17) 0.0027(15) 0.0223(15) -0.0149(17)
C96 0.0447(15) 0.0406(16) 0.0454(16) -0.0027(13) 0.0096(12) -0.0181(13)
C97 0.0399(16) 0.064(2) 0.067(2) -0.0079(16) 0.0108(14) -0.0122(15)
C98 0.0312(14) 0.062(2) 0.0588(18) -0.0054(15) 0.0002(13) -0.0010(13)
N99 0.0319(11) 0.0394(13) 0.0501(14) -0.0029(10) 0.0043(10) 0.0009(10)
C100 0.068(2) 0.057(2) 0.0536(19) -0.0079(15) 0.0013(15) 0.0085(16)
C101 0.0328(14) 0.0439(18) 0.0683(19) -0.0042(14) 0.0042(13) 0.0081(12)
C102 0.0338(13) 0.0298(14) 0.0379(14) -0.0005(11) 0.0001(11) 0.0088(11)
O103 0.0290(8) 0.0302(9) 0.0306(9) -0.0012(7) -0.0003(7) 0.0065(7)
C104 0.0463(16) 0.0444(18) 0.0439(16) -0.0009(13) -0.0113(13) 0.0100(13)
F105 0.0563(9) 0.0444(10) 0.0556(10) -0.0148(8) 0.0064(8) -0.0044(8)
F106 0.0919(14) 0.0944(15) 0.0654(12) -0.0203(11) -0.0454(10) 0.0466(12)
F107 0.0853(12) 0.0553(11) 0.0325(8) 0.0003(7) 0.0121(8) -0.0075(9)
C108 0.0458(16) 0.0352(16) 0.0475(17) 0.0039(13) 0.0031(13) 0.0096(13)
F109 0.0690(11) 0.0422(10) 0.0778(12) 0.0112(9) -0.0070(9) 0.0216(9)
F110 0.0705(10) 0.0346(9) 0.0490(10) -0.0080(7) 0.0065(8) 0.0041(8)
F111 0.0648(10) 0.0370(9) 0.0602(10) 0.0045(8) 0.0148(8) -0.0037(8)

loop_
_atom_type_symbol
_atom_type_description
_atom_type_scat_dispersion_real
_atom_type_scat_dispersion_imag
_atom_type_scat_source
C C 0.0033 0.0016 'International Tables Vol C Tables 4.2.6.8 and 6.1.1.4'
H H 0 0 'International Tables Vol C Tables 4.2.6.8 and 6.1.1.4'
F F 0.0171 0.0103 'International Tables Vol C Tables 4.2.6.8 and 6.1.1.4'
N N 0.0061 0.0033 'International Tables Vol C Tables 4.2.6.8 and 6.1.1.4'
O O 0.0106 0.006 'International Tables Vol C Tables 4.2.6.8 and 6.1.1.4'
K K 0.2009 0.2494 'International Tables Vol C Tables 4.2.6.8 and 6.1.1.4'

loop_
_geom_angle_atom_site_label_1
_geom_angle_atom_site_label_2
_geom_angle_atom_site_label_3
_geom_angle
_geom_angle_site_symmetry_1
_geom_angle_site_symmetry_3
O13 K1 O43 85.64(5) . .
O13 K1 O103 85.07(5) . .
O43 K1 O103 84.75(4) . .
O13 K1 F45 141.56(5) . .
O43 K1 F45 58.57(4) . .
O103 K1 F45 103.47(5) . .
O13 K1 F17 60.18(4) . .
O43 K1 F17 145.57(5) . .
O103 K1 F17 95.54(5) . .
F45 K1 F17 151.55(4) . .
O13 K1 F107 101.77(5) . .
O43 K1 F107 140.75(5) . .
O103 K1 F107 58.07(4) . .
F45 K1 F107 114.66(5) . .
F17 K1 F107 58.91(4) . .
O13 K1 N9 61.06(5) . .
O43 K1 N9 103.98(5) . .
O103 K1 N9 143.66(5) . .
F45 K1 N9 111.22(5) . .
F17 K1 N9 57.53(5) . .
F107 K1 N9 113.38(5) . .
O13 K1 F111 138.49(4) . .
O43 K1 F111 99.27(4) . .
O103 K1 F111 54.80(4) . .
F45 K1 F111 67.43(4) . .
F17 K1 F111 108.97(4) . .
F107 K1 F111 50.56(4) . .
N9 K1 F111 151.16(5) . .
O13 K1 C12 20.96(5) . .
O43 K1 C12 102.72(5) . .
O103 K1 C12 98.60(5) . .
F45 K1 C12 148.97(5) . .
F17 K1 C12 43.06(5) . .
F107 K1 C12 95.46(5) . .
N9 K1 C12 45.20(5) . .
F111 K1 C12 143.50(5) . .
O13 K1 K2 88.10(3) . .
O43 K1 K2 43.28(3) . .
O103 K1 K2 41.84(3) . .
F45 K1 K2 75.55(3) . .
F17 K1 K2 131.16(3) . .
F107 K1 K2 97.96(3) . .
N9 K1 K2 139.07(4) . .
F111 K1 K2 69.66(3) . .
C12 K1 K2 108.85(4) . .
O13 K1 K3 41.93(3) . .
O43 K1 K3 43.72(3) . .
O103 K1 K3 83.86(3) . .
F45 K1 K3 100.98(3) . .
F17 K1 K3 101.95(3) . .
F107 K1 K3 131.98(3) . .
N9 K1 K3 79.33(4) . .
F111 K1 K3 129.50(3) . .
C12 K1 K3 59.84(4) . .
K2 K1 K3 59.932(12) . .
O13 K1 K4 44.73(3) . .
O43 K1 K4 85.92(3) . .
O103 K1 K4 40.46(3) . .
F45 K1 K4 134.35(3) . .
F17 K1 K4 73.02(3) . .
F107 K1 K4 74.02(3) . .
N9 K1 K4 104.16(4) . .
F111 K1 K4 94.20(3) . .
C12 K1 K4 59.12(4) . .
K2 K1 K4 58.797(12) . .
K3 K1 K4 57.990(12) . .
C6 C1 C2 120.5(3) . .
C6 C1 H1 119.8 . .
C2 C1 H1 119.8 . .
C3 C2 C1 119.1(3) . .
C3 C2 H2 120.5 . .
C1 C2 H2 120.5 . .
C4 C3 C2 120.2(3) . .
C4 C3 H3 119.9 . .
C2 C3 H3 119.9 . .
C3 C4 C5 120.3(3) . .
C3 C4 H4 119.8 . .
C5 C4 H4 119.8 . .
C4 C5 C6 121.4(3) . .
C4 C5 H5 119.3 . .
C6 C5 H5 119.3 . .
C1 C6 C5 118.4(3) . .
C1 C6 C7 120.7(3) . .
C5 C6 C7 120.9(3) . .
C6 C7 C8 116.7(2) . .
C6 C7 H7A 108.1 . .
C8 C7 H7A 108.1 . .
C6 C7 H7B 108.1 . .
C8 C7 H7B 108.1 . .
H7A C7 H7B 107.3 . .
N9 C8 C7 114.9(2) . .
N9 C8 H8A 108.5 . .
C7 C8 H8A 108.5 . .
N9 C8 H8B 108.5 . .
C7 C8 H8B 108.5 . .
H8A C8 H8B 107.5 . .
C10 N9 C11 109.6(2) . .
C10 N9 C8 111.4(2) . .
C11 N9 C8 108.80(19) . .
C10 N9 K1 99.41(14) . .
C11 N9 K1 105.15(13) . .
C8 N9 K1 121.72(17) . .
N9 C10 H10A 109.5 . .
N9 C10 H10B 109.5 . .
H10A C10 H10B 109.5 . .
N9 C10 H10C 109.5 . .
H10A C10 H10C 109.5 . .
H10B C10 H10C 109.5 . .
N9 C11 C12 115.6(2) . .
N9 C11 H11A 108.4 . .
C12 C11 H11A 108.4 . .
N9 C11 H11B 108.4 . .
C12 C11 H11B 108.4 . .
H11A C11 H11B 107.4 . .
O13 C12 C14 109.66(19) . .
O13 C12 C18 109.29(18) . .
C14 C12 C18 107.9(2) . .
O13 C12 C11 115.5(2) . .
C14 C12 C11 109.63(19) . .
C18 C12 C11 104.57(19) . .
C14 C12 K1 84.67(13) . .
C18 C12 K1 153.88(14) . .
C11 C12 K1 91.92(14) . .
C12 O13 K3 133.56(14) . .
C12 O13 K1 114.40(13) . .
K3 O13 K1 95.55(5) . .
C12 O13 K4 121.00(13) . .
K3 O13 K4 89.45(4) . .
K1 O13 K4 93.77(5) . .
F15 C14 F16 106.6(2) . .
F15 C14 F17 105.1(2) . .
F16 C14 F17 105.2(2) . .
F15 C14 C12 115.2(2) . .
F16 C14 C12 112.8(2) . .
F17 C14 C12 111.2(2) . .
C14 F16 K4 114.55(13) . .
C14 F17 K1 113.94(13) . .
F19 C18 F21 105.69(19) . .
F19 C18 F20 106.2(2) . .
F21 C18 F20 105.8(2) . .
F19 C18 C12 110.7(2) . .
F21 C18 C12 112.90(19) . .
F20 C18 C12 114.8(2) . .
C18 F21 K4 112.45(13) . .
O103 K2 O43 89.76(5) . .
O103 K2 O73 86.42(5) . .
O43 K2 O73 87.02(4) . .
O103 K2 F50 145.41(5) . .
O43 K2 F50 58.90(4) . .
O73 K2 F50 104.56(5) . .
O103 K2 F76 144.15(4) . 3_666
O43 K2 F76 121.29(4) . 3_666
O73 K2 F76 110.71(4) . 3_666
F50 K2 F76 62.47(4) . 3_666
O103 K2 F47 96.84(5) . .
O43 K2 F47 58.38(4) . .
O73 K2 F47 145.12(4) . .
F50 K2 F47 55.75(4) . .
F76 K2 F47 86.58(4) 3_666 .
O103 K2 F81 145.02(5) . .
O43 K2 F81 95.75(4) . .
O73 K2 F81 59.53(4) . .
F50 K2 F81 60.29(4) . .
F76 K2 F81 56.13(4) 3_666 .
F47 K2 F81 115.43(4) . .
O103 K2 F110 56.40(4) . .
O43 K2 F110 109.41(5) . .
O73 K2 F110 137.98(4) . .
F50 K2 F110 117.13(5) . .
F76 K2 F110 93.69(4) 3_666 .
F47 K2 F110 66.34(4) . .
F81 K2 F110 148.44(4) . .
O103 K2 F76 105.84(4) . .
O43 K2 F76 136.60(4) . .
O73 K2 F76 54.88(4) . .
F50 K2 F76 107.24(4) . .
F76 K2 F76 65.15(4) 3_666 .
F47 K2 F76 151.73(4) . .
F81 K2 F76 49.39(4) . .
F110 K2 F76 112.97(4) . .
O103 K2 F77 114.41(4) . 3_666
O43 K2 F77 113.65(4) . 3_666
O73 K2 F77 149.55(4) . 3_666
F50 K2 F77 71.41(4) . 3_666
F76 K2 F77 39.83(4) 3_666 3_666
F47 K2 F77 58.04(3) . 3_666
F81 K2 F77 94.89(4) . 3_666
F110 K2 F77 58.05(4) . 3_666
F76 K2 F77 96.58(3) . 3_666
O103 K2 C42 103.06(5) . .
O43 K2 C42 20.28(5) . .
O73 K2 C42 102.95(5) . .
F50 K2 C42 42.83(4) . .
F76 K2 C42 103.26(5) 3_666 .
F47 K2 C42 42.42(4) . .
F81 K2 C42 93.00(5) . .
F110 K2 C42 103.97(5) . .
F76 K2 C42 141.57(5) . .
F77 K2 C42 93.98(4) 3_666 .
O103 K2 K4 41.88(4) . .
O43 K2 K4 89.19(3) . .
O73 K2 K4 44.57(3) . .
F50 K2 K4 139.39(3) . .
F76 K2 K4 142.59(3) 3_666 .
F47 K2 K4 130.20(3) . .
F81 K2 K4 103.53(3) . .
F110 K2 K4 95.78(3) . .
F76 K2 K4 77.85(3) . .
F77 K2 K4 149.12(3) 3_666 .
C42 K2 K4 109.33(4) . .
C36 C31 C32 122.0(3) . .
C36 C31 H31 119 . .
C32 C31 H31 119 . .
C33 C32 C31 119.8(4) . .
C33 C32 H32 120.1 . .
C31 C32 H32 120.1 . .
C34 C33 C32 119.0(4) . .
C34 C33 H33 120.5 . .
C32 C33 H33 120.5 . .
C33 C34 C35 121.5(4) . .
C33 C34 H34 119.2 . .
C35 C34 H34 119.2 . .
C36 C35 C34 120.2(3) . .
C36 C35 H35 119.9 . .
C34 C35 H35 119.9 . .
C31 C36 C35 117.4(3) . .
C31 C36 C37 121.0(3) . .
C35 C36 C37 121.5(3) . .
C36 C37 C38 111.0(2) . .
C36 C37 H37A 109.4 . .
C38 C37 H37A 109.4 . .
C36 C37 H37B 109.4 . .
C38 C37 H37B 109.4 . .
H37A C37 H37B 108 . .
N39 C38 C37 114.2(2) . .
N39 C38 H38A 108.7 . .
C37 C38 H38A 108.7 . .
N39 C38 H38B 108.7 . .
C37 C38 H38B 108.7 . .
H38A C38 H38B 107.6 . .
C38 N39 C40 111.60(19) . .
C38 N39 C41 111.52(19) . .
C40 N39 C41 111.6(2) . .
N39 C40 H40A 109.5 . .
N39 C40 H40B 109.5 . .
H40A C40 H40B 109.5 . .
N39 C40 H40C 109.5 . .
H40A C40 H40C 109.5 . .
H40B C40 H40C 109.5 . .
N39 C41 C42 119.09(18) . .
N39 C41 H41A 107.5 . .
C42 C41 H41A 107.5 . .
N39 C41 H41B 107.5 . .
C42 C41 H41B 107.5 . .
H41A C41 H41B 107 . .
O43 C42 C44 108.66(17) . .
O43 C42 C48 110.21(18) . .
C44 C42 C48 108.26(18) . .
O43 C42 C41 109.28(17) . .
C44 C42 C41 110.42(19) . .
C48 C42 C41 110.00(18) . .
C44 C42 K2 86.12(12) . .
C48 C42 K2 83.88(12) . .
C41 C42 K2 152.39(14) . .
C42 O43 K2 116.51(12) . .
C42 O43 K3 134.01(13) . .
K2 O43 K3 92.97(5) . .
C42 O43 K1 119.50(12) . .
K2 O43 K1 92.14(5) . .
K3 O43 K1 91.73(5) . .
F45 C44 F46 105.57(18) . .
F45 C44 F47 105.66(18) . .
F46 C44 F47 105.68(18) . .
F45 C44 C42 110.40(18) . .
F46 C44 C42 116.44(19) . .
F47 C44 C42 112.33(18) . .
C44 F45 K1 116.46(12) . .
C44 F47 K2 112.78(12) . .
F51 C48 F49 106.86(18) . .
F51 C48 F50 105.69(19) . .
F49 C48 F50 105.39(19) . .
F51 C48 C42 115.72(19) . .
F49 C48 C42 110.53(19) . .
F50 C48 C42 111.98(18) . .
C48 F50 K2 118.91(12) . .
O13 K3 O73 92.32(4) . .
O13 K3 O43 87.05(5) . .
O73 K3 O43 86.67(5) . .
O13 K3 F79 152.12(4) . .
O73 K3 F79 60.00(4) . .
O43 K3 F79 87.96(4) . .
O13 K3 N69 111.07(5) . .
O73 K3 N69 60.98(5) . .
O43 K3 N69 142.49(5) . .
F79 K3 N69 60.42(4) . .
O13 K3 C66 125.24(6) . .
O73 K3 C66 113.17(5) . .
O43 K3 C66 139.00(6) . .
F79 K3 C66 73.81(5) . .
N69 K3 C66 54.79(5) . .
O13 K3 C72 110.35(5) . .
O73 K3 C72 21.08(5) . .
O43 K3 C72 98.27(5) . .
F79 K3 C72 43.53(4) . .
N69 K3 C72 45.20(5) . .
C66 K3 C72 93.18(6) . .
O13 K3 K4 47.35(3) . .
O73 K3 K4 45.30(3) . .
O43 K3 K4 89.85(3) . .
F79 K3 K4 105.26(3) . .
N69 K3 K4 80.64(4) . .
C66 K3 K4 129.98(5) . .
C72 K3 K4 63.19(4) . .
O13 K3 K2 88.58(3) . .
O73 K3 K2 43.41(3) . .
O43 K3 K2 43.28(3) . .
F79 K3 K2 69.34(3) . .
N69 K3 K2 102.59(3) . .
C66 K3 K2 143.04(5) . .
C72 K3 K2 57.55(4) . .
K4 K3 K2 60.198(12) . .
O13 K3 K1 42.52(3) . .
O73 K3 K1 90.20(3) . .
O43 K3 K1 44.55(3) . .
F79 K3 K1 127.11(3) . .
N69 K3 K1 142.80(4) . .
C66 K3 K1 155.56(4) . .
C72 K3 K1 110.79(4) . .
K4 K3 K1 62.160(13) . .
K2 K3 K1 59.996(12) . .
C66 C61 C62 121.5(2) . .
C66 C61 H61 119.2 . .
C62 C61 H61 119.2 . .
C63 C62 C61 119.7(3) . .
C63 C62 H62 120.2 . .
C61 C62 H62 120.2 . .
C64 C63 C62 119.6(3) . .
C64 C63 H63 120.2 . .
C62 C63 H63 120.2 . .
C65 C64 C63 120.1(3) . .
C65 C64 H64 120 . .
C63 C64 H64 120 . .
C64 C65 C66 121.4(3) . .
C64 C65 H65 119.3 . .
C66 C65 H65 119.3 . .
C61 C66 C65 117.8(3) . .
C61 C66 C67 120.0(2) . .
C65 C66 C67 122.2(2) . .
C61 C66 K3 79.95(15) . .
C65 C66 K3 76.34(14) . .
C67 C66 K3 113.78(14) . .
C66 C67 C68 114.6(2) . .
C66 C67 H67A 108.6 . .
C68 C67 H67A 108.6 . .
C66 C67 H67B 108.6 . .
C68 C67 H67B 108.6 . .
H67A C67 H67B 107.6 . .
N69 C68 C67 115.2(2) . .
N69 C68 H68A 108.5 . .
C67 C68 H68A 108.5 . .
N69 C68 H68B 108.5 . .
C67 C68 H68B 108.5 . .
H68A C68 H68B 107.5 . .
C68 N69 C70 111.17(19) . .
C68 N69 C71 110.59(18) . .
C70 N69 C71 109.54(18) . .
C68 N69 K3 120.34(14) . .
C70 N69 K3 96.66(13) . .
C71 N69 K3 107.51(12) . .
N69 C70 H70A 109.5 . .
N69 C70 H70B 109.5 . .
H70A C70 H70B 109.5 . .
N69 C70 H70C 109.5 . .
H70A C70 H70C 109.5 . .
H70B C70 H70C 109.5 . .
N69 C71 C72 113.58(18) . .
N69 C71 H71A 108.8 . .
C72 C71 H71A 108.8 . .
N69 C71 H71B 108.8 . .
C72 C71 H71B 108.8 . .
H71A C71 H71B 107.7 . .
O73 C72 C74 109.39(17) . .
O73 C72 C78 110.45(18) . .
C74 C72 C78 106.46(17) . .
O73 C72 C71 114.36(17) . .
C74 C72 C71 105.75(17) . .
C78 C72 C71 110.04(18) . .
O73 C72 K3 45.64(9) . .
C74 C72 K3 154.78(14) . .
C78 C72 K3 84.17(11) . .
C71 C72 K3 91.26(11) . .
C72 O73 K3 113.28(12) . .
C72 O73 K2 120.12(12) . .
K3 O73 K2 93.30(5) . .
C72 O73 K4 137.37(13) . .
K3 O73 K4 90.32(4) . .
K2 O73 K4 91.63(4) . .
F75 C74 F77 106.41(18) . .
F75 C74 F76 105.68(18) . .
F77 C74 F76 105.33(17) . .
F75 C74 C72 111.12(18) . .
F77 C74 C72 115.07(19) . .
F76 C74 C72 112.57(18) . .
C74 F76 K2 115.01(12) . 3_666
C74 F76 K2 113.09(11) . .
K2 F76 K2 114.85(4) 3_666 .
C74 F77 K2 99.26(12) . 3_666
F80 C78 F79 105.78(17) . .
F80 C78 F81 106.02(17) . .
F79 C78 F81 105.28(18) . .
F80 C78 C72 115.28(19) . .
F79 C78 C72 111.37(17) . .
F81 C78 C72 112.39(18) . .
C78 F79 K3 117.91(12) . .
C78 F81 K2 107.07(11) . .
O103 K4 O73 85.69(5) . .
O103 K4 O13 85.44(5) . .
O73 K4 O13 87.29(4) . .
O103 K4 F16 97.13(5) . .
O73 K4 F16 142.98(4) . .
O13 K4 F16 56.38(4) . .
O103 K4 F105 57.46(4) . .
O73 K4 F105 142.82(5) . .
O13 K4 F105 93.87(4) . .
F16 K4 F105 56.48(4) . .
O103 K4 N99 60.47(5) . .
O73 K4 N99 103.26(5) . .
O13 K4 N99 142.81(5) . .
F16 K4 N99 110.22(5) . .
F105 K4 N99 56.49(5) . .
O103 K4 F21 135.42(4) . .
O73 K4 F21 105.35(4) . .
O13 K4 F21 53.05(4) . .
F16 K4 F21 48.96(4) . .
F105 K4 F21 104.84(4) . .
N99 K4 F21 148.06(5) . .
O103 K4 C96 112.32(6) . .
O73 K4 C96 123.78(5) . .
O13 K4 C96 143.90(6) . .
F16 K4 C96 89.35(5) . .
F105 K4 C96 72.71(5) . .
N99 K4 C96 54.36(6) . .
F21 K4 C96 97.20(5) . .
O103 K4 C102 19.67(5) . .
O73 K4 C102 101.12(5) . .
O13 K4 C102 98.26(5) . .
F16 K4 C102 91.86(5) . .
F105 K4 C102 41.90(5) . .
N99 K4 C102 44.99(6) . .
F21 K4 C102 138.96(5) . .
C96 K4 C102 93.42(6) . .
O103 K4 K3 87.89(3) . .
O73 K4 K3 44.38(3) . .
O13 K4 K3 43.20(3) . .
F16 K4 K3 98.68(3) . .
F105 K4 K3 129.24(3) . .
N99 K4 K3 138.73(4) . .
F21 K4 K3 73.11(3) . .
C96 K4 K3 157.27(5) . .
C102 K4 K3 107.44(4) . .
O103 K4 K2 41.92(3) . .
O73 K4 K2 43.80(3) . .
O13 K4 K2 86.36(3) . .
F16 K4 K2 129.40(3) . .
F105 K4 K2 99.13(3) . .
N99 K4 K2 78.02(4) . .
F21 K4 K2 133.39(3) . .
C96 K4 K2 128.17(5) . .
C102 K4 K2 58.06(4) . .
K3 K4 K2 60.798(12) . .
O103 K4 K1 44.07(3) . .
O73 K4 K1 87.74(3) . .
O13 K4 K1 41.50(3) . .
F16 K4 K1 70.21(3) . .
F105 K4 K1 69.75(3) . .
N99 K4 K1 102.58(4) . .
F21 K4 K1 92.49(3) . .
C96 K4 K1 142.45(5) . .
C102 K4 K1 57.61(4) . .
K3 K4 K1 59.850(12) . .
K2 K4 K1 59.426(12) . .
C96 C91 C92 120.6(3) . .
C96 C91 H91 119.7 . .
C92 C91 H91 119.7 . .
C93 C92 C91 121.0(3) . .
C93 C92 H92 119.5 . .
C91 C92 H92 119.5 . .
C94 C93 C92 119.0(3) . .
C94 C93 H93 120.5 . .
C92 C93 H93 120.5 . .
C93 C94 C95 120.3(3) . .
C93 C94 H94 119.8 . .
C95 C94 H94 119.8 . .
C94 C95 C96 121.6(3) . .
C94 C95 H95 119.2 . .
C96 C95 H95 119.2 . .
C91 C96 C95 117.4(3) . .
C91 C96 C97 121.7(3) . .
C95 C96 C97 120.8(3) . .
C91 C96 K4 74.22(15) . .
C95 C96 K4 82.94(16) . .
C97 C96 K4 114.14(16) . .
C96 C97 C98 115.2(2) . .
C96 C97 H97A 108.5 . .
C98 C97 H97A 108.5 . .
C96 C97 H97B 108.5 . .
C98 C97 H97B 108.5 . .
H97A C97 H97B 107.5 . .
N99 C98 C97 114.7(2) . .
N99 C98 H98A 108.6 . .
C97 C98 H98A 108.6 . .
N99 C98 H98B 108.6 . .
C97 C98 H98B 108.6 . .
H98A C98 H98B 107.6 . .
C101 N99 C100 109.3(2) . .
C101 N99 C98 111.4(2) . .
C100 N99 C98 110.3(2) . .
C101 N99 K4 106.73(13) . .
C100 N99 K4 99.67(15) . .
C98 N99 K4 118.64(15) . .
N99 C100 H10D 109.5 . .
N99 C100 H10E 109.5 . .
H10D C100 H10E 109.5 . .
N99 C100 H10F 109.5 . .
H10D C100 H10F 109.5 . .
H10E C100 H10F 109.5 . .
N99 C101 C102 114.9(2) . .
N99 C101 H10G 108.5 . .
C102 C101 H10G 108.5 . .
N99 C101 H10H 108.5 . .
C102 C101 H10H 108.5 . .
H10G C101 H10H 107.5 . .
O103 C102 C104 109.24(19) . .
O103 C102 C108 108.8(2) . .
C104 C102 C108 108.8(2) . .
O103 C102 C101 114.8(2) . .
C104 C102 C101 109.3(2) . .
C108 C102 C101 105.7(2) . .
C104 C102 K4 88.58(14) . .
C108 C102 K4 149.43(16) . .
C101 C102 K4 91.12(14) . .
C102 O103 K4 119.64(13) . .
C102 O103 K2 127.31(13) . .
K4 O103 K2 96.20(5) . .
C102 O103 K1 118.29(13) . .
K4 O103 K1 95.48(5) . .
K2 O103 K1 92.58(5) . .
F106 C104 F105 106.2(2) . .
F106 C104 F107 106.2(2) . .
F105 C104 F107 105.6(2) . .
F106 C104 C102 114.3(2) . .
F105 C104 C102 111.1(2) . .
F107 C104 C102 112.8(2) . .
C104 F105 K4 111.20(14) . .
C104 F107 K1 114.84(13) . .
F109 C108 F111 106.3(2) . .
F109 C108 F110 106.2(2) . .
F111 C108 F110 105.2(2) . .
F109 C108 C102 114.9(2) . .
F111 C108 C102 113.3(2) . .
F110 C108 C102 110.2(2) . .
C108 F110 K2 109.78(13) . .
C108 F111 K1 112.14(13) . .

loop_
_geom_bond_atom_site_label_1
_geom_bond_atom_site_label_2
_geom_bond_distance
_geom_bond_site_symmetry_2
K1 O13 2.6600(16) .
K1 O43 2.7493(15) .
K1 O103 2.7989(15) .
K1 F45 2.8507(15) .
K1 F17 2.8804(16) .
K1 F107 2.9548(17) .
K1 N9 3.174(2) .
K1 F111 3.2131(16) .
K1 C12 3.448(2) .
K1 K2 3.9145(7) .
K1 K3 3.9175(7) .
K1 K4 4.0060(7) .
C1 C6 1.370(4) .
C1 C2 1.417(5) .
C1 H1 0.95 .
C2 C3 1.376(4) .
C2 H2 0.95 .
C3 C4 1.362(4) .
C3 H3 0.95 .
C4 C5 1.371(4) .
C4 H4 0.95 .
C5 C6 1.385(4) .
C5 H5 0.95 .
C6 C7 1.507(4) .
C7 C8 1.529(4) .
C7 H7A 0.99 .
C7 H7B 0.99 .
C8 N9 1.482(3) .
C8 H8A 0.99 .
C8 H8B 0.99 .
N9 C10 1.458(3) .
N9 C11 1.467(3) .
C10 H10A 0.98 .
C10 H10B 0.98 .
C10 H10C 0.98 .
C11 C12 1.554(3) .
C11 H11A 0.99 .
C11 H11B 0.99 .
C12 O13 1.354(2) .
C12 C14 1.536(3) .
C12 C18 1.549(3) .
O13 K3 2.6301(15) .
O13 K4 2.8254(15) .
C14 F15 1.342(3) .
C14 F16 1.344(3) .
C14 F17 1.347(3) .
F16 K4 3.0641(15) .
C18 F19 1.339(3) .
C18 F21 1.343(3) .
C18 F20 1.347(3) .
F21 K4 3.3244(16) .
K2 O103 2.6136(15) .
K2 O43 2.6856(15) .
K2 O73 2.6927(15) .
K2 F50 2.8312(14) .
K2 F76 2.9632(14) 3_666
K2 F47 2.9987(15) .
K2 F81 3.0715(15) .
K2 F110 3.1232(16) .
K2 F76 3.1711(14) .
K2 F77 3.2792(16) 3_666
K2 C42 3.510(2) .
K2 K4 3.8888(7) .
C31 C36 1.372(4) .
C31 C32 1.380(5) .
C31 H31 0.95 .
C32 C33 1.372(5) .
C32 H32 0.95 .
C33 C34 1.344(6) .
C33 H33 0.95 .
C34 C35 1.395(5) .
C34 H34 0.95 .
C35 C36 1.375(4) .
C35 H35 0.95 .
C36 C37 1.505(4) .
C37 C38 1.530(3) .
C37 H37A 0.99 .
C37 H37B 0.99 .
C38 N39 1.458(3) .
C38 H38A 0.99 .
C38 H38B 0.99 .
N39 C40 1.460(3) .
N39 C41 1.475(3) .
C40 H40A 0.98 .
C40 H40B 0.98 .
C40 H40C 0.98 .
C41 C42 1.556(3) .
C41 H41A 0.99 .
C41 H41B 0.99 .
C42 O43 1.359(2) .
C42 C44 1.538(3) .
C42 C48 1.541(3) .
O43 K3 2.7087(15) .
C44 F45 1.347(3) .
C44 F46 1.350(3) .
C44 F47 1.351(2) .
C48 F51 1.337(3) .
C48 F49 1.349(3) .
C48 F50 1.351(3) .
K3 O73 2.6869(14) .
K3 F79 2.8062(13) .
K3 N69 3.1033(19) .
K3 C66 3.413(2) .
K3 C72 3.452(2) .
K3 K4 3.8415(7) .
C61 C66 1.388(3) .
C61 C62 1.392(4) .
C61 H61 0.95 .
C62 C63 1.390(4) .
C62 H62 0.95 .
C63 C64 1.386(4) .
C63 H63 0.95 .
C64 C65 1.385(4) .
C64 H64 0.95 .
C65 C66 1.395(4) .
C65 H65 0.95 .
C66 C67 1.513(4) .
C67 C68 1.515(3) .
C67 H67A 0.99 .
C67 H67B 0.99 .
C68 N69 1.463(3) .
C68 H68A 0.99 .
C68 H68B 0.99 .
N69 C70 1.465(3) .
N69 C71 1.478(3) .
C70 H70A 0.98 .
C70 H70B 0.98 .
C70 H70C 0.98 .
C71 C72 1.557(3) .
C71 H71A 0.99 .
C71 H71B 0.99 .
C72 O73 1.352(2) .
C72 C74 1.548(3) .
C72 C78 1.550(3) .
O73 K4 2.7304(15) .
C74 F75 1.343(3) .
C74 F77 1.349(2) .
C74 F76 1.352(3) .
F76 K2 2.9634(14) 3_666
F77 K2 3.2792(16) 3_666
C78 F80 1.343(2) .
C78 F79 1.348(2) .
C78 F81 1.352(3) .
K4 O103 2.6112(16) .
K4 F105 3.0760(17) .
K4 N99 3.159(2) .
K4 C96 3.449(2) .
K4 C102 3.481(2) .
C91 C96 1.384(3) .
C91 C92 1.395(4) .
C91 H91 0.95 .
C92 C93 1.372(4) .
C92 H92 0.95 .
C93 C94 1.366(4) .
C93 H93 0.95 .
C94 C95 1.388(4) .
C94 H94 0.95 .
C95 C96 1.388(4) .
C95 H95 0.95 .
C96 C97 1.507(4) .
C97 C98 1.525(4) .
C97 H97A 0.99 .
C97 H97B 0.99 .
C98 N99 1.473(3) .
C98 H98A 0.99 .
C98 H98B 0.99 .
N99 C101 1.465(3) .
N99 C100 1.469(3) .
C100 H10D 0.98 .
C100 H10E 0.98 .
C100 H10F 0.98 .
C101 C102 1.569(3) .
C101 H10G 0.99 .
C101 H10H 0.99 .
C102 O103 1.348(3) .
C102 C104 1.540(4) .
C102 C108 1.541(4) .
C104 F106 1.336(3) .
C104 F105 1.337(3) .
C104 F107 1.350(3) .
C108 F109 1.345(3) .
C108 F111 1.348(3) .
C108 F110 1.353(3) .

loop_
_geom_torsion_atom_site_label_1
_geom_torsion_atom_site_label_2
_geom_torsion_atom_site_label_3
_geom_torsion_atom_site_label_4
_geom_torsion
_geom_torsion_site_symmetry_1
_geom_torsion_site_symmetry_2
_geom_torsion_site_symmetry_3
_geom_torsion_site_symmetry_4
C6 C1 C2 C3 -1.1(4) . . . .
C1 C2 C3 C4 0.3(4) . . . .
C2 C3 C4 C5 0.4(4) . . . .
C3 C4 C5 C6 -0.3(4) . . . .
C2 C1 C6 C5 1.2(4) . . . .
C2 C1 C6 C7 -180.0(2) . . . .
C4 C5 C6 C1 -0.5(4) . . . .
C4 C5 C6 C7 -179.3(2) . . . .
C1 C6 C7 C8 53.7(4) . . . .
C5 C6 C7 C8 -127.5(3) . . . .
C6 C7 C8 N9 52.4(4) . . . .
C7 C8 N9 C10 57.8(4) . . . .
C7 C8 N9 C11 178.8(3) . . . .
C7 C8 N9 K1 -58.9(3) . . . .
O13 K1 N9 C10 104.89(16) . . . .
O43 K1 N9 C10 28.03(16) . . . .
O103 K1 N9 C10 128.36(15) . . . .
F45 K1 N9 C10 -33.31(16) . . . .
F17 K1 N9 C10 176.13(17) . . . .
F107 K1 N9 C10 -164.26(15) . . . .
F111 K1 N9 C10 -114.77(17) . . . .
C12 K1 N9 C10 122.19(18) . . . .
K2 K1 N9 C10 58.94(17) . . . .
K3 K1 N9 C10 64.44(15) . . . .
K4 K1 N9 C10 117.30(15) . . . .
O13 K1 N9 C11 -8.52(14) . . . .
O43 K1 N9 C11 -85.39(15) . . . .
O103 K1 N9 C11 14.94(19) . . . .
F45 K1 N9 C11 -146.72(14) . . . .
F17 K1 N9 C11 62.72(14) . . . .
F107 K1 N9 C11 82.33(15) . . . .
F111 K1 N9 C11 131.81(15) . . . .
C12 K1 N9 C11 8.77(14) . . . .
K2 K1 N9 C11 -54.47(17) . . . .
K3 K1 N9 C11 -48.98(14) . . . .
K4 K1 N9 C11 3.88(15) . . . .
O13 K1 N9 C8 -132.56(19) . . . .
O43 K1 N9 C8 150.57(18) . . . .
O103 K1 N9 C8 -109.10(18) . . . .
F45 K1 N9 C8 89.24(18) . . . .
F17 K1 N9 C8 -61.32(18) . . . .
F107 K1 N9 C8 -41.72(19) . . . .
F111 K1 N9 C8 7.8(2) . . . .
C12 K1 N9 C8 -115.3(2) . . . .
K2 K1 N9 C8 -178.51(16) . . . .
K3 K1 N9 C8 -173.02(19) . . . .
K4 K1 N9 C8 -120.16(18) . . . .
C10 N9 C11 C12 -121.5(2) . . . .
C8 N9 C11 C12 116.4(2) . . . .
K1 N9 C11 C12 -15.4(2) . . . .
N9 C11 C12 O13 53.1(3) . . . .
N9 C11 C12 C14 -71.3(3) . . . .
N9 C11 C12 C18 173.2(2) . . . .
N9 C11 C12 K1 13.7(2) . . . .
O43 K1 C12 O13 -36.15(15) . . . .
O103 K1 C12 O13 50.37(14) . . . .
F45 K1 C12 O13 -84.72(16) . . . .
F17 K1 C12 O13 139.29(17) . . . .
F107 K1 C12 O13 108.85(14) . . . .
N9 K1 C12 O13 -133.32(17) . . . .
F111 K1 C12 O13 89.51(16) . . . .
K2 K1 C12 O13 8.49(15) . . . .
K3 K1 C12 O13 -27.34(12) . . . .
K4 K1 C12 O13 41.15(13) . . . .
O13 K1 C12 C14 -125.1(2) . . . .
O43 K1 C12 C14 -161.27(12) . . . .
O103 K1 C12 C14 -74.75(13) . . . .
F45 K1 C12 C14 150.15(12) . . . .
F17 K1 C12 C14 14.16(11) . . . .
F107 K1 C12 C14 -16.28(13) . . . .
N9 K1 C12 C14 101.55(14) . . . .
F111 K1 C12 C14 -35.62(16) . . . .
K2 K1 C12 C14 -116.63(12) . . . .
K3 K1 C12 C14 -152.46(14) . . . .
K4 K1 C12 C14 -83.98(13) . . . .
O13 K1 C12 C18 -4.5(3) . . . .
O43 K1 C12 C18 -40.6(4) . . . .
O103 K1 C12 C18 45.9(4) . . . .
F45 K1 C12 C18 -89.2(4) . . . .
F17 K1 C12 C18 134.8(4) . . . .
F107 K1 C12 C18 104.4(4) . . . .
N9 K1 C12 C18 -137.8(4) . . . .
F111 K1 C12 C18 85.1(4) . . . .
K2 K1 C12 C18 4.0(4) . . . .
K3 K1 C12 C18 -31.8(3) . . . .
K4 K1 C12 C18 36.7(3) . . . .
O13 K1 C12 C11 125.3(2) . . . .
O43 K1 C12 C11 89.19(13) . . . .
O103 K1 C12 C11 175.70(13) . . . .
F45 K1 C12 C11 40.61(18) . . . .
F17 K1 C12 C11 -95.38(14) . . . .
F107 K1 C12 C11 -125.82(13) . . . .
N9 K1 C12 C11 -7.99(12) . . . .
F111 K1 C12 C11 -145.16(12) . . . .
K2 K1 C12 C11 133.83(13) . . . .
K3 K1 C12 C11 98.00(14) . . . .
K4 K1 C12 C11 166.48(15) . . . .
C14 C12 O13 K3 -174.83(14) . . . .
C18 C12 O13 K3 -56.8(2) . . . .
C11 C12 O13 K3 60.7(3) . . . .
K1 C12 O13 K3 125.3(2) . . . .
C14 C12 O13 K1 59.9(2) . . . .
C18 C12 O13 K1 177.93(14) . . . .
C11 C12 O13 K1 -64.6(2) . . . .
C14 C12 O13 K4 -51.1(2) . . . .
C18 C12 O13 K4 67.0(2) . . . .
C11 C12 O13 K4 -175.48(14) . . . .
K1 C12 O13 K4 -110.91(15) . . . .
O43 K1 O13 C12 144.76(14) . . . .
O103 K1 O13 C12 -130.15(14) . . . .
F45 K1 O13 C12 124.35(14) . . . .
F17 K1 O13 C12 -30.88(13) . . . .
F107 K1 O13 C12 -74.22(14) . . . .
N9 K1 O13 C12 36.15(14) . . . .
F111 K1 O13 C12 -116.17(14) . . . .
K2 K1 O13 C12 -171.96(14) . . . .
K3 K1 O13 C12 143.55(16) . . . .
K4 K1 O13 C12 -126.64(16) . . . .
O43 K1 O13 K3 1.21(5) . . . .
O103 K1 O13 K3 86.30(5) . . . .
F45 K1 O13 K3 -19.20(9) . . . .
F17 K1 O13 K3 -174.43(6) . . . .
F107 K1 O13 K3 142.23(4) . . . .
N9 K1 O13 K3 -107.40(6) . . . .
F111 K1 O13 K3 100.28(7) . . . .
C12 K1 O13 K3 -143.55(16) . . . .
K2 K1 O13 K3 44.49(4) . . . .
K4 K1 O13 K3 89.81(5) . . . .
O43 K1 O13 K4 -88.61(4) . . . .
O103 K1 O13 K4 -3.51(4) . . . .
F45 K1 O13 K4 -109.01(7) . . . .
F17 K1 O13 K4 95.76(5) . . . .
F107 K1 O13 K4 52.42(5) . . . .
N9 K1 O13 K4 162.78(7) . . . .
F111 K1 O13 K4 10.47(8) . . . .
C12 K1 O13 K4 126.64(15) . . . .
K2 K1 O13 K4 -45.32(3) . . . .
K3 K1 O13 K4 -89.81(5) . . . .
O13 C12 C14 F15 -179.6(2) . . . .
C18 C12 C14 F15 61.5(3) . . . .
C11 C12 C14 F15 -51.8(3) . . . .
K1 C12 C14 F15 -142.0(2) . . . .
O13 C12 C14 F16 57.7(3) . . . .
C18 C12 C14 F16 -61.2(2) . . . .
C11 C12 C14 F16 -174.53(19) . . . .
K1 C12 C14 F16 95.33(18) . . . .
O13 C12 C14 F17 -60.1(2) . . . .
C18 C12 C14 F17 -179.08(18) . . . .
C11 C12 C14 F17 67.6(2) . . . .
K1 C12 C14 F17 -22.53(17) . . . .
F15 C14 F16 K4 -164.03(14) . . . .
F17 C14 F16 K4 84.71(18) . . . .
C12 C14 F16 K4 -36.6(2) . . . .
F15 C14 F17 K1 155.25(14) . . . .
F16 C14 F17 K1 -92.41(17) . . . .
C12 C14 F17 K1 30.0(2) . . . .
O13 K1 F17 C14 -2.10(15) . . . .
O43 K1 F17 C14 -9.81(19) . . . .
O103 K1 F17 C14 78.98(15) . . . .
F45 K1 F17 C14 -148.95(15) . . . .
F107 K1 F17 C14 126.22(16) . . . .
N9 K1 F17 C14 -74.86(15) . . . .
F111 K1 F17 C14 133.60(15) . . . .
C12 K1 F17 C14 -17.70(15) . . . .
K2 K1 F17 C14 54.42(16) . . . .
K3 K1 F17 C14 -5.90(16) . . . .
K4 K1 F17 C14 44.97(15) . . . .
O13 C12 C18 F19 62.3(2) . . . .
C14 C12 C18 F19 -178.55(18) . . . .
C11 C12 C18 F19 -61.9(2) . . . .
K1 C12 C18 F19 65.6(4) . . . .
O13 C12 C18 F21 -56.0(3) . . . .
C14 C12 C18 F21 63.2(2) . . . .
C11 C12 C18 F21 179.8(2) . . . .
K1 C12 C18 F21 -52.7(4) . . . .
O13 C12 C18 F20 -177.4(2) . . . .
C14 C12 C18 F20 -58.3(3) . . . .
C11 C12 C18 F20 58.4(3) . . . .
K1 C12 C18 F20 -174.1(2) . . . .
F19 C18 F21 K4 -97.98(17) . . . .
F20 C18 F21 K4 149.63(14) . . . .
C12 C18 F21 K4 23.2(2) . . . .
C36 C31 C32 C33 0.1(6) . . . .
C31 C32 C33 C34 1.0(6) . . . .
C32 C33 C34 C35 -1.2(7) . . . .
C33 C34 C35 C36 0.3(6) . . . .
C32 C31 C36 C35 -1.0(5) . . . .
C32 C31 C36 C37 175.9(3) . . . .
C34 C35 C36 C31 0.8(5) . . . .
C34 C35 C36 C37 -176.1(3) . . . .
C31 C36 C37 C38 -72.9(3) . . . .
C35 C36 C37 C38 103.9(3) . . . .
C36 C37 C38 N39 170.8(2) . . . .
C37 C38 N39 C40 71.2(3) . . . .
C37 C38 N39 C41 -163.2(2) . . . .
C38 N39 C41 C42 112.6(2) . . . .
C40 N39 C41 C42 -121.8(2) . . . .
N39 C41 C42 O43 177.56(19) . . . .
N39 C41 C42 C44 -63.0(3) . . . .
N39 C41 C42 C48 56.4(3) . . . .
N39 C41 C42 K2 173.3(2) . . . .
O103 K2 C42 O43 50.18(14) . . . .
O73 K2 C42 O43 -39.10(14) . . . .
F50 K2 C42 O43 -136.66(17) . . . .
F76 K2 C42 O43 -154.38(13) 3_666 . . .
F47 K2 C42 O43 136.03(16) . . . .
F81 K2 C42 O43 -98.50(14) . . . .
F110 K2 C42 O43 108.33(14) . . . .
F76 K2 C42 O43 -87.81(15) . . . .
F77 K2 C42 O43 166.38(13) 3_666 . . .
K4 K2 C42 O43 6.96(14) . . . .
O103 K2 C42 C44 -72.54(12) . . . .
O43 K2 C42 C44 -122.7(2) . . . .
O73 K2 C42 C44 -161.83(11) . . . .
F50 K2 C42 C44 100.62(13) . . . .
F76 K2 C42 C44 82.89(12) 3_666 . . .
F47 K2 C42 C44 13.30(10) . . . .
F81 K2 C42 C44 138.77(12) . . . .
F110 K2 C42 C44 -14.39(12) . . . .
F76 K2 C42 C44 149.46(11) . . . .
F77 K2 C42 C44 43.65(12) 3_666 . . .
K4 K2 C42 C44 -115.77(11) . . . .
O103 K2 C42 C48 178.61(12) . . . .
O43 K2 C42 C48 128.4(2) . . . .
O73 K2 C42 C48 89.32(13) . . . .
F50 K2 C42 C48 -8.23(11) . . . .
F76 K2 C42 C48 -25.96(13) 3_666 . . .
F47 K2 C42 C48 -95.55(14) . . . .
F81 K2 C42 C48 29.92(13) . . . .
F110 K2 C42 C48 -123.24(12) . . . .
F76 K2 C42 C48 40.61(16) . . . .
F77 K2 C42 C48 -65.20(13) 3_666 . . .
K4 K2 C42 C48 135.38(12) . . . .
O103 K2 C42 C41 56.1(3) . . . .
O43 K2 C42 C41 5.9(3) . . . .
O73 K2 C42 C41 -33.2(3) . . . .
F50 K2 C42 C41 -130.7(3) . . . .
F76 K2 C42 C41 -148.4(3) 3_666 . . .
F47 K2 C42 C41 142.0(3) . . . .
F81 K2 C42 C41 -92.6(3) . . . .
F110 K2 C42 C41 114.3(3) . . . .
F76 K2 C42 C41 -81.9(3) . . . .
F77 K2 C42 C41 172.3(3) 3_666 . . .
K4 K2 C42 C41 12.9(3) . . . .
C44 C42 O43 K2 62.36(18) . . . .
C48 C42 O43 K2 -56.1(2) . . . .
C41 C42 O43 K2 -177.09(13) . . . .
C44 C42 O43 K3 -173.42(12) . . . .
C48 C42 O43 K3 68.1(2) . . . .
C41 C42 O43 K3 -52.9(2) . . . .
K2 C42 O43 K3 124.22(19) . . . .
C44 C42 O43 K1 -46.91(19) . . . .
C48 C42 O43 K1 -165.38(13) . . . .
C41 C42 O43 K1 73.63(19) . . . .
K2 C42 O43 K1 -109.28(14) . . . .
O103 K2 O43 C42 -131.56(14) . . . .
O73 K2 O43 C42 142.01(14) . . . .
F50 K2 O43 C42 33.02(13) . . . .
F76 K2 O43 C42 29.50(15) 3_666 . . .
F47 K2 O43 C42 -33.37(13) . . . .
F81 K2 O43 C42 83.05(14) . . . .
F110 K2 O43 C42 -77.59(14) . . . .
F76 K2 O43 C42 115.31(14) . . . .
F77 K2 O43 C42 -14.86(15) 3_666 . . .
K4 K2 O43 C42 -173.44(13) . . . .
O103 K2 O43 K3 84.99(5) . . . .
O73 K2 O43 K3 -1.44(4) . . . .
F50 K2 O43 K3 -110.43(6) . . . .
F76 K2 O43 K3 -113.95(5) 3_666 . . .
F47 K2 O43 K3 -176.82(6) . . . .
F81 K2 O43 K3 -60.40(4) . . . .
F110 K2 O43 K3 138.95(4) . . . .
F76 K2 O43 K3 -28.14(8) . . . .
F77 K2 O43 K3 -158.32(4) 3_666 . . .
C42 K2 O43 K3 -143.45(15) . . . .
K4 K2 O43 K3 43.11(4) . . . .
O103 K2 O43 K1 -6.86(5) . . . .
O73 K2 O43 K1 -93.29(4) . . . .
F50 K2 O43 K1 157.72(6) . . . .
F76 K2 O43 K1 154.20(4) 3_666 . . .
F47 K2 O43 K1 91.33(5) . . . .
F81 K2 O43 K1 -152.25(4) . . . .
F110 K2 O43 K1 47.11(5) . . . .
F76 K2 O43 K1 -119.99(5) . . . .
F77 K2 O43 K1 109.84(4) 3_666 . . .
C42 K2 O43 K1 124.70(15) . . . .
K4 K2 O43 K1 -48.74(3) . . . .
O13 K1 O43 C42 -145.83(14) . . . .
O103 K1 O43 C42 128.73(14) . . . .
F45 K1 O43 C42 19.45(13) . . . .
F17 K1 O43 C42 -139.13(13) . . . .
F107 K1 O43 C42 110.88(14) . . . .
N9 K1 O43 C42 -87.10(14) . . . .
F111 K1 O43 C42 75.71(14) . . . .
C12 K1 O43 C42 -133.62(14) . . . .
K2 K1 O43 C42 122.30(15) . . . .
K3 K1 O43 C42 -144.67(15) . . . .
K4 K1 O43 C42 169.31(13) . . . .
O13 K1 O43 K2 91.87(5) . . . .
O103 K1 O43 K2 6.43(4) . . . .
F45 K1 O43 K2 -102.85(5) . . . .
F17 K1 O43 K2 98.57(8) . . . .
F107 K1 O43 K2 -11.42(9) . . . .
N9 K1 O43 K2 150.60(5) . . . .
F111 K1 O43 K2 -46.59(5) . . . .
C12 K1 O43 K2 104.09(5) . . . .
K3 K1 O43 K2 93.04(5) . . . .
K4 K1 O43 K2 47.01(3) . . . .
O13 K1 O43 K3 -1.17(4) . . . .
O103 K1 O43 K3 -86.60(5) . . . .
F45 K1 O43 K3 164.12(6) . . . .
F17 K1 O43 K3 5.53(10) . . . .
F107 K1 O43 K3 -104.46(7) . . . .
N9 K1 O43 K3 57.56(5) . . . .
F111 K1 O43 K3 -139.63(4) . . . .
C12 K1 O43 K3 11.05(5) . . . .
K2 K1 O43 K3 -93.04(5) . . . .
K4 K1 O43 K3 -46.02(3) . . . .
O43 C42 C44 F45 58.4(2) . . . .
C48 C42 C44 F45 178.04(17) . . . .
C41 C42 C44 F45 -61.5(2) . . . .
K2 C42 C44 F45 95.80(15) . . . .
O43 C42 C44 F46 178.66(17) . . . .
C48 C42 C44 F46 -61.6(2) . . . .
C41 C42 C44 F46 58.8(2) . . . .
K2 C42 C44 F46 -143.89(17) . . . .
O43 C42 C44 F47 -59.3(2) . . . .
C48 C42 C44 F47 60.4(2) . . . .
C41 C42 C44 F47 -179.14(18) . . . .
K2 C42 C44 F47 -21.86(16) . . . .
F46 C44 F45 K1 -168.91(11) . . . .
F47 C44 F45 K1 79.41(18) . . . .
C42 C44 F45 K1 -42.3(2) . . . .
O13 K1 F45 C44 38.64(17) . . . .
O43 K1 F45 C44 14.60(13) . . . .
O103 K1 F45 C44 -60.53(14) . . . .
F17 K1 F45 C44 168.91(13) . . . .
F107 K1 F45 C44 -121.29(14) . . . .
N9 K1 F45 C44 108.41(14) . . . .
F111 K1 F45 C44 -102.69(14) . . . .
C12 K1 F45 C44 73.60(17) . . . .
K2 K1 F45 C44 -29.05(13) . . . .
K3 K1 F45 C44 25.71(14) . . . .
K4 K1 F45 C44 -29.86(16) . . . .
F45 C44 F47 K2 -92.29(16) . . . .
F46 C44 F47 K2 156.10(12) . . . .
C42 C44 F47 K2 28.1(2) . . . .
O103 K2 F47 C44 85.42(14) . . . .
O43 K2 F47 C44 -0.05(13) . . . .
O73 K2 F47 C44 -8.14(17) . . . .
F50 K2 F47 C44 -71.71(13) . . . .
F76 K2 F47 C44 -130.42(14) 3_666 . . .
F81 K2 F47 C44 -80.70(14) . . . .
F110 K2 F47 C44 134.04(14) . . . .
F76 K2 F47 C44 -131.09(13) . . . .
F77 K2 F47 C44 -160.01(15) 3_666 . . .
C42 K2 F47 C44 -16.46(13) . . . .
K4 K2 F47 C44 57.12(14) . . . .
O43 C42 C48 F51 168.77(18) . . . .
C44 C42 C48 F51 50.1(3) . . . .
C41 C42 C48 F51 -70.7(3) . . . .
K2 C42 C48 F51 133.91(18) . . . .
O43 C42 C48 F49 -69.6(2) . . . .
C44 C42 C48 F49 171.67(18) . . . .
C41 C42 C48 F49 50.9(2) . . . .
K2 C42 C48 F49 -104.48(17) . . . .
O43 C42 C48 F50 47.6(3) . . . .
C44 C42 C48 F50 -71.1(2) . . . .
C41 C42 C48 F50 168.13(19) . . . .
K2 C42 C48 F50 12.71(17) . . . .
F51 C48 F50 K2 -144.87(13) . . . .
F49 C48 F50 K2 102.19(17) . . . .
C42 C48 F50 K2 -18.0(2) . . . .
O103 K2 F50 C48 22.5(2) . . . .
O43 K2 F50 C48 -5.44(15) . . . .
O73 K2 F50 C48 -82.77(16) . . . .
F76 K2 F50 C48 171.17(17) 3_666 . . .
F47 K2 F50 C48 65.29(15) . . . .
F81 K2 F50 C48 -124.05(17) . . . .
F110 K2 F50 C48 91.85(16) . . . .
F76 K2 F50 C48 -139.97(15) . . . .
F77 K2 F50 C48 128.76(16) 3_666 . . .
C42 K2 F50 C48 10.69(15) . . . .
K4 K2 F50 C48 -48.64(18) . . . .
C12 O13 K3 O73 140.53(18) . . . .
K1 O13 K3 O73 -87.77(5) . . . .
K4 O13 K3 O73 5.97(5) . . . .
C12 O13 K3 O43 -132.92(18) . . . .
K1 O13 K3 O43 -1.22(5) . . . .
K4 O13 K3 O43 92.51(4) . . . .
C12 O13 K3 F79 147.07(17) . . . .
K1 O13 K3 F79 -81.23(10) . . . .
K4 O13 K3 F79 12.51(12) . . . .
C12 O13 K3 N69 80.84(18) . . . .
K1 O13 K3 N69 -147.46(5) . . . .
K4 O13 K3 N69 -53.72(5) . . . .
C12 O13 K3 C66 19.8(2) . . . .
K1 O13 K3 C66 151.51(6) . . . .
K4 O13 K3 C66 -114.75(6) . . . .
C12 O13 K3 C72 129.35(18) . . . .
K1 O13 K3 C72 -98.95(5) . . . .
K4 O13 K3 C72 -5.21(6) . . . .
C12 O13 K3 K4 134.6(2) . . . .
K1 O13 K3 K4 -93.74(5) . . . .
C12 O13 K3 K2 -176.21(18) . . . .
K1 O13 K3 K2 -44.51(4) . . . .
K4 O13 K3 K2 49.22(3) . . . .
C12 O13 K3 K1 -131.7(2) . . . .
K4 O13 K3 K1 93.74(5) . . . .
C42 O43 K3 O13 136.76(17) . . . .
K2 O43 K3 O13 -91.06(5) . . . .
K1 O43 K3 O13 1.18(4) . . . .
C42 O43 K3 O73 -130.74(17) . . . .
K2 O43 K3 O73 1.44(4) . . . .
K1 O43 K3 O73 93.68(4) . . . .
C42 O43 K3 F79 -70.68(17) . . . .
K2 O43 K3 F79 61.50(4) . . . .
K1 O43 K3 F79 153.74(4) . . . .
C42 O43 K3 N69 -101.64(18) . . . .
K2 O43 K3 N69 30.54(9) . . . .
K1 O43 K3 N69 122.78(7) . . . .
C42 O43 K3 C66 -8.5(2) . . . .
K2 O43 K3 C66 123.72(8) . . . .
K1 O43 K3 C66 -144.05(7) . . . .
C42 O43 K3 C72 -113.09(17) . . . .
K2 O43 K3 C72 19.09(5) . . . .
K1 O43 K3 C72 111.33(5) . . . .
C42 O43 K3 K4 -175.96(17) . . . .
K2 O43 K3 K4 -43.77(4) . . . .
K1 O43 K3 K4 48.46(3) . . . .
C42 O43 K3 K2 -132.19(18) . . . .
K1 O43 K3 K2 92.23(5) . . . .
C42 O43 K3 K1 135.58(18) . . . .
K2 O43 K3 K1 -92.23(5) . . . .
O103 K2 K3 O13 -6.25(5) . . . .
O43 K2 K3 O13 87.21(6) . . . .
O73 K2 K3 O13 -94.88(6) . . . .
F50 K2 K3 O13 141.68(5) . . . .
F76 K2 K3 O13 -174.88(5) 3_666 . . .
F47 K2 K3 O13 89.98(5) . . . .
F81 K2 K3 O13 -156.67(4) . . . .
F110 K2 K3 O13 21.85(6) . . . .
F76 K2 K3 O13 -111.81(4) . . . .
F77 K2 K3 O13 132.30(7) 3_666 . . .
C42 K2 K3 O13 100.86(5) . . . .
K4 K2 K3 O13 -39.93(3) . . . .
O103 K2 K3 O73 88.64(6) . . . .
O43 K2 K3 O73 -177.91(7) . . . .
F50 K2 K3 O73 -123.44(5) . . . .
F76 K2 K3 O73 -79.99(6) 3_666 . . .
F47 K2 K3 O73 -175.13(5) . . . .
F81 K2 K3 O73 -61.78(5) . . . .
F110 K2 K3 O73 116.73(7) . . . .
F76 K2 K3 O73 -16.92(5) . . . .
F77 K2 K3 O73 -132.82(7) 3_666 . . .
C42 K2 K3 O73 -164.25(6) . . . .
K4 K2 K3 O73 54.96(4) . . . .
O103 K2 K3 O43 -93.46(6) . . . .
O73 K2 K3 O43 177.91(7) . . . .
F50 K2 K3 O43 54.47(5) . . . .
F76 K2 K3 O43 97.91(6) 3_666 . . .
F47 K2 K3 O43 2.77(5) . . . .
F81 K2 K3 O43 116.12(5) . . . .
F110 K2 K3 O43 -65.36(6) . . . .
F76 K2 K3 O43 160.98(5) . . . .
F77 K2 K3 O43 45.09(7) 3_666 . . .
C42 K2 K3 O43 13.65(6) . . . .
K4 K2 K3 O43 -127.14(5) . . . .
O103 K2 K3 F79 156.37(5) . . . .
O43 K2 K3 F79 -110.17(5) . . . .
O73 K2 K3 F79 67.73(5) . . . .
F50 K2 K3 F79 -55.71(4) . . . .
F76 K2 K3 F79 -12.26(5) 3_666 . . .
F47 K2 K3 F79 -107.40(4) . . . .
F81 K2 K3 F79 5.95(4) . . . .
F110 K2 K3 F79 -175.53(5) . . . .
F76 K2 K3 F79 50.81(4) . . . .
F77 K2 K3 F79 -65.09(6) 3_666 . . .
C42 K2 K3 F79 -96.52(5) . . . .
K4 K2 K3 F79 122.69(3) . . . .
O103 K2 K3 N69 105.03(5) . . . .
O43 K2 K3 N69 -161.51(6) . . . .
O73 K2 K3 N69 16.39(6) . . . .
F50 K2 K3 N69 -107.05(5) . . . .
F76 K2 K3 N69 -63.60(5) 3_666 . . .
F47 K2 K3 N69 -158.74(5) . . . .
F81 K2 K3 N69 -45.39(5) . . . .
F110 K2 K3 N69 133.13(6) . . . .
F76 K2 K3 N69 -0.53(5) . . . .
F77 K2 K3 N69 -116.43(7) 3_666 . . .
C42 K2 K3 N69 -147.86(6) . . . .
K4 K2 K3 N69 71.35(4) . . . .
O103 K2 K3 C66 151.73(8) . . . .
O43 K2 K3 C66 -114.81(9) . . . .
O73 K2 K3 C66 63.09(9) . . . .
F50 K2 K3 C66 -60.35(8) . . . .
F76 K2 K3 C66 -16.90(9) 3_666 . . .
F47 K2 K3 C66 -112.04(8) . . . .
F81 K2 K3 C66 1.31(8) . . . .
F110 K2 K3 C66 179.83(8) . . . .
F76 K2 K3 C66 46.17(8) . . . .
F77 K2 K3 C66 -69.73(10) 3_666 . . .
C42 K2 K3 C66 -101.16(9) . . . .
K4 K2 K3 C66 118.05(8) . . . .
O103 K2 K3 C72 109.10(6) . . . .
O43 K2 K3 C72 -157.44(6) . . . .
O73 K2 K3 C72 20.46(6) . . . .
F50 K2 K3 C72 -102.98(5) . . . .
F76 K2 K3 C72 -59.53(6) 3_666 . . .
F47 K2 K3 C72 -154.67(5) . . . .
F81 K2 K3 C72 -41.32(5) . . . .
F110 K2 K3 C72 137.19(7) . . . .
F76 K2 K3 C72 3.54(5) . . . .
F77 K2 K3 C72 -112.36(7) 3_666 . . .
C42 K2 K3 C72 -143.79(6) . . . .
K4 K2 K3 C72 75.42(5) . . . .
O103 K2 K3 K4 33.68(3) . . . .
O43 K2 K3 K4 127.14(5) . . . .
O73 K2 K3 K4 -54.96(4) . . . .
F50 K2 K3 K4 -178.39(3) . . . .
F76 K2 K3 K4 -134.95(4) 3_666 . . .
F47 K2 K3 K4 129.91(3) . . . .
F81 K2 K3 K4 -116.74(3) . . . .
F110 K2 K3 K4 61.78(5) . . . .
F76 K2 K3 K4 -71.88(3) . . . .
F77 K2 K3 K4 172.22(6) 3_666 . . .
C42 K2 K3 K4 140.79(4) . . . .
O103 K2 K3 K1 -39.42(4) . . . .
O43 K2 K3 K1 54.04(5) . . . .
O73 K2 K3 K1 -128.05(5) . . . .
F50 K2 K3 K1 108.51(3) . . . .
F76 K2 K3 K1 151.95(4) 3_666 . . .
F47 K2 K3 K1 56.81(3) . . . .
F81 K2 K3 K1 170.16(3) . . . .
F110 K2 K3 K1 -11.32(5) . . . .
F76 K2 K3 K1 -144.98(3) . . . .
F77 K2 K3 K1 99.12(6) 3_666 . . .
C42 K2 K3 K1 67.69(4) . . . .
K4 K2 K3 K1 -73.098(14) . . . .
O43 K1 K3 O13 -178.26(7) . . . .
O103 K1 K3 O13 -89.45(6) . . . .
F45 K1 K3 O13 167.98(6) . . . .
F17 K1 K3 O13 4.94(6) . . . .
F107 K1 K3 O13 -53.76(6) . . . .
N9 K1 K3 O13 58.19(6) . . . .
F111 K1 K3 O13 -122.31(6) . . . .
C12 K1 K3 O13 14.23(6) . . . .
K2 K1 K3 O13 -125.97(5) . . . .
K4 K1 K3 O13 -56.09(5) . . . .
O13 K1 K3 O73 93.21(6) . . . .
O43 K1 K3 O73 -85.05(5) . . . .
O103 K1 K3 O73 3.76(5) . . . .
F45 K1 K3 O73 -98.81(4) . . . .
F17 K1 K3 O73 98.15(5) . . . .
F107 K1 K3 O73 39.45(6) . . . .
N9 K1 K3 O73 151.40(5) . . . .
F111 K1 K3 O73 -29.10(5) . . . .
C12 K1 K3 O73 107.44(5) . . . .
K2 K1 K3 O73 -32.76(3) . . . .
K4 K1 K3 O73 37.12(3) . . . .
O13 K1 K3 O43 178.26(7) . . . .
O103 K1 K3 O43 88.81(5) . . . .
F45 K1 K3 O43 -13.76(5) . . . .
F17 K1 K3 O43 -176.80(6) . . . .
F107 K1 K3 O43 124.50(6) . . . .
N9 K1 K3 O43 -123.56(6) . . . .
F111 K1 K3 O43 55.95(6) . . . .
C12 K1 K3 O43 -167.51(6) . . . .
K2 K1 K3 O43 52.29(4) . . . .
K4 K1 K3 O43 122.16(5) . . . .
O13 K1 K3 F79 144.58(6) . . . .
O43 K1 K3 F79 -33.67(5) . . . .
O103 K1 K3 F79 55.14(5) . . . .
F45 K1 K3 F79 -47.44(5) . . . .
F17 K1 K3 F79 149.52(5) . . . .
F107 K1 K3 F79 90.82(6) . . . .
N9 K1 K3 F79 -157.23(5) . . . .
F111 K1 K3 F79 22.28(6) . . . .
C12 K1 K3 F79 158.81(6) . . . .
K2 K1 K3 F79 18.61(4) . . . .
K4 K1 K3 F79 88.49(4) . . . .
O13 K1 K3 N69 56.13(8) . . . .
O43 K1 K3 N69 -122.13(7) . . . .
O103 K1 K3 N69 -33.32(7) . . . .
F45 K1 K3 N69 -135.89(7) . . . .
F17 K1 K3 N69 61.07(7) . . . .
F107 K1 K3 N69 2.37(8) . . . .
N9 K1 K3 N69 114.32(7) . . . .
F111 K1 K3 N69 -66.18(7) . . . .
C12 K1 K3 N69 70.36(7) . . . .
K2 K1 K3 N69 -69.84(6) . . . .
K4 K1 K3 N69 0.04(6) . . . .
O13 K1 K3 C66 -70.35(12) . . . .
O43 K1 K3 C66 111.39(12) . . . .
O103 K1 K3 C66 -159.80(12) . . . .
F45 K1 K3 C66 97.63(12) . . . .
F17 K1 K3 C66 -65.41(12) . . . .
F107 K1 K3 C66 -124.11(12) . . . .
N9 K1 K3 C66 -12.16(12) . . . .
F111 K1 K3 C66 167.34(12) . . . .
C12 K1 K3 C66 -56.12(12) . . . .
K2 K1 K3 C66 163.68(11) . . . .
K4 K1 K3 C66 -126.44(11) . . . .
O13 K1 K3 C72 97.84(6) . . . .
O43 K1 K3 C72 -80.42(6) . . . .
O103 K1 K3 C72 8.39(5) . . . .
F45 K1 K3 C72 -94.18(5) . . . .
F17 K1 K3 C72 102.78(5) . . . .
F107 K1 K3 C72 44.08(6) . . . .
N9 K1 K3 C72 156.03(6) . . . .
F111 K1 K3 C72 -24.47(6) . . . .
C12 K1 K3 C72 112.07(6) . . . .
K2 K1 K3 C72 -28.13(4) . . . .
K4 K1 K3 C72 41.75(4) . . . .
O13 K1 K3 K4 56.09(5) . . . .
O43 K1 K3 K4 -122.16(4) . . . .
O103 K1 K3 K4 -33.35(3) . . . .
F45 K1 K3 K4 -135.93(3) . . . .
F17 K1 K3 K4 61.03(3) . . . .
F107 K1 K3 K4 2.33(5) . . . .
N9 K1 K3 K4 114.28(4) . . . .
F111 K1 K3 K4 -66.21(4) . . . .
C12 K1 K3 K4 70.32(4) . . . .
K2 K1 K3 K4 -69.875(13) . . . .
O13 K1 K3 K2 125.97(5) . . . .
O43 K1 K3 K2 -52.29(4) . . . .
O103 K1 K3 K2 36.52(3) . . . .
F45 K1 K3 K2 -66.05(3) . . . .
F17 K1 K3 K2 130.91(3) . . . .
F107 K1 K3 K2 72.21(5) . . . .
N9 K1 K3 K2 -175.84(4) . . . .
F111 K1 K3 K2 3.66(4) . . . .
C12 K1 K3 K2 140.20(5) . . . .
K4 K1 K3 K2 69.875(13) . . . .
C66 C61 C62 C63 0.5(4) . . . .
C61 C62 C63 C64 -0.6(4) . . . .
C62 C63 C64 C65 0.0(4) . . . .
C63 C64 C65 C66 0.9(4) . . . .
C62 C61 C66 C65 0.3(4) . . . .
C62 C61 C66 C67 180.0(2) . . . .
C62 C61 C66 K3 -68.3(2) . . . .
C64 C65 C66 C61 -1.0(3) . . . .
C64 C65 C66 C67 179.4(2) . . . .
C64 C65 C66 K3 69.7(2) . . . .
O13 K3 C66 C61 -28.42(17) . . . .
O73 K3 C66 C61 -139.30(14) . . . .
O43 K3 C66 C61 107.36(16) . . . .
F79 K3 C66 C61 174.38(16) . . . .
N69 K3 C66 C61 -120.72(17) . . . .
C72 K3 C66 C61 -146.18(15) . . . .
K4 K3 C66 C61 -89.06(15) . . . .
K2 K3 C66 C61 178.90(12) . . . .
K1 K3 C66 C61 22.8(2) . . . .
O13 K3 C66 C65 -150.43(15) . . . .
O73 K3 C66 C65 98.69(16) . . . .
O43 K3 C66 C65 -14.6(2) . . . .
F79 K3 C66 C65 52.37(15) . . . .
N69 K3 C66 C65 117.27(17) . . . .
C72 K3 C66 C65 91.81(16) . . . .
K4 K3 C66 C65 148.93(14) . . . .
K2 K3 C66 C65 56.89(18) . . . .
K1 K3 C66 C65 -99.23(18) . . . .
O13 K3 C66 C67 90.09(18) . . . .
O73 K3 C66 C67 -20.78(19) . . . .
O43 K3 C66 C67 -134.12(17) . . . .
F79 K3 C66 C67 -67.11(18) . . . .
N69 K3 C66 C67 -2.21(16) . . . .
C72 K3 C66 C67 -27.67(18) . . . .
K4 K3 C66 C67 29.4(2) . . . .
K2 K3 C66 C67 -62.6(2) . . . .
K1 K3 C66 C67 141.29(15) . . . .
C61 C66 C67 C68 118.9(3) . . . .
C65 C66 C67 C68 -61.5(3) . . . .
K3 C66 C67 C68 26.9(3) . . . .
C66 C67 C68 N69 -52.2(3) . . . .
C67 C68 N69 C70 -59.2(3) . . . .
C67 C68 N69 C71 178.9(2) . . . .
C67 C68 N69 K3 52.6(3) . . . .
O13 K3 N69 C68 -143.73(16) . . . .
O73 K3 N69 C68 135.72(17) . . . .
O43 K3 N69 C68 101.99(17) . . . .
F79 K3 N69 C68 65.75(16) . . . .
C66 K3 N69 C68 -24.72(15) . . . .
C72 K3 N69 C68 118.06(18) . . . .
K4 K3 N69 C68 179.34(16) . . . .
K2 K3 N69 C68 122.90(16) . . . .
K1 K3 N69 C68 179.31(14) . . . .
O13 K3 N69 C70 -24.41(14) . . . .
O73 K3 N69 C70 -104.96(14) . . . .
O43 K3 N69 C70 -138.69(13) . . . .
F79 K3 N69 C70 -174.93(14) . . . .
C66 K3 N69 C70 94.61(14) . . . .
C72 K3 N69 C70 -122.62(15) . . . .
K4 K3 N69 C70 -61.34(12) . . . .
K2 K3 N69 C70 -117.77(12) . . . .
K1 K3 N69 C70 -61.37(14) . . . .
O13 K3 N69 C71 88.55(14) . . . .
O73 K3 N69 C71 7.99(12) . . . .
O43 K3 N69 C71 -25.74(17) . . . .
F79 K3 N69 C71 -61.97(13) . . . .
C66 K3 N69 C71 -152.44(16) . . . .
C72 K3 N69 C71 -9.66(12) . . . .
K4 K3 N69 C71 51.62(13) . . . .
K2 K3 N69 C71 -4.82(14) . . . .
K1 K3 N69 C71 51.58(16) . . . .
C68 N69 C71 C72 -116.4(2) . . . .
C70 N69 C71 C72 120.7(2) . . . .
K3 N69 C71 C72 16.7(2) . . . .
N69 C71 C72 O73 -55.0(3) . . . .
N69 C71 C72 C74 -175.46(18) . . . .
N69 C71 C72 C78 70.0(2) . . . .
N69 C71 C72 K3 -14.30(18) . . . .
O13 K3 C72 O73 32.60(14) . . . .
O43 K3 C72 O73 -57.32(13) . . . .
F79 K3 C72 O73 -135.47(16) . . . .
N69 K3 C72 O73 132.49(16) . . . .
C66 K3 C72 O73 162.16(13) . . . .
K4 K3 C72 O73 28.30(12) . . . .
K2 K3 C72 O73 -41.90(12) . . . .
K1 K3 C72 O73 -12.97(14) . . . .
O13 K3 C72 C74 42.0(4) . . . .
O73 K3 C72 C74 9.4(3) . . . .
O43 K3 C72 C74 -47.9(3) . . . .
F79 K3 C72 C74 -126.1(4) . . . .
N69 K3 C72 C74 141.9(4) . . . .
C66 K3 C72 C74 171.5(3) . . . .
K4 K3 C72 C74 37.7(3) . . . .
K2 K3 C72 C74 -32.5(3) . . . .
K1 K3 C72 C74 -3.6(4) . . . .
O13 K3 C72 C78 158.83(11) . . . .
O73 K3 C72 C78 126.24(19) . . . .
O43 K3 C72 C78 68.92(12) . . . .
F79 K3 C72 C78 -9.24(10) . . . .
N69 K3 C72 C78 -101.27(13) . . . .
C66 K3 C72 C78 -71.60(12) . . . .
K4 K3 C72 C78 154.54(12) . . . .
K2 K3 C72 C78 84.33(11) . . . .
K1 K3 C72 C78 113.26(11) . . . .
O13 K3 C72 C71 -91.15(13) . . . .
O73 K3 C72 C71 -123.7(2) . . . .
O43 K3 C72 C71 178.94(12) . . . .
F79 K3 C72 C71 100.78(14) . . . .
N69 K3 C72 C71 8.75(11) . . . .
C66 K3 C72 C71 38.41(13) . . . .
K4 K3 C72 C71 -95.45(13) . . . .
K2 K3 C72 C71 -165.65(14) . . . .
K1 K3 C72 C71 -136.72(12) . . . .
C74 C72 O73 K3 -175.78(13) . . . .
C78 C72 O73 K3 -58.92(18) . . . .
C71 C72 O73 K3 65.86(19) . . . .
C74 C72 O73 K2 -67.0(2) . . . .
C78 C72 O73 K2 49.88(19) . . . .
C71 C72 O73 K2 174.65(13) . . . .
K3 C72 O73 K2 108.79(13) . . . .
C74 C72 O73 K4 65.8(2) . . . .
C78 C72 O73 K4 -177.37(12) . . . .
C71 C72 O73 K4 -52.6(3) . . . .
K3 C72 O73 K4 -118.46(19) . . . .
O13 K3 O73 C72 -149.64(13) . . . .
O43 K3 O73 C72 123.46(13) . . . .
F79 K3 O73 C72 33.89(13) . . . .
N69 K3 O73 C72 -36.75(13) . . . .
C66 K3 O73 C72 -19.43(15) . . . .
K4 K3 O73 C72 -143.46(15) . . . .
K2 K3 O73 C72 124.89(14) . . . .
K1 K3 O73 C72 167.89(13) . . . .
O13 K3 O73 K2 85.47(5) . . . .
O43 K3 O73 K2 -1.44(4) . . . .
F79 K3 O73 K2 -91.00(5) . . . .
N69 K3 O73 K2 -161.64(6) . . . .
C66 K3 O73 K2 -144.32(5) . . . .
C72 K3 O73 K2 -124.89(14) . . . .
K4 K3 O73 K2 91.65(5) . . . .
K1 K3 O73 K2 42.99(3) . . . .
O13 K3 O73 K4 -6.18(5) . . . .
O43 K3 O73 K4 -93.09(5) . . . .
F79 K3 O73 K4 177.35(6) . . . .
N69 K3 O73 K4 106.71(6) . . . .
C66 K3 O73 K4 124.03(6) . . . .
C72 K3 O73 K4 143.46(15) . . . .
K2 K3 O73 K4 -91.65(5) . . . .
K1 K3 O73 K4 -48.66(3) . . . .
O103 K2 O73 C72 152.09(14) . . . .
O43 K2 O73 C72 -117.97(14) . . . .
F50 K2 O73 C72 -61.19(14) . . . .
F76 K2 O73 C72 4.46(15) 3_666 . . .
F47 K2 O73 C72 -111.08(14) . . . .
F81 K2 O73 C72 -19.51(13) . . . .
F110 K2 O73 C72 125.97(13) . . . .
F76 K2 O73 C72 39.86(13) . . . .
F77 K2 O73 C72 16.81(18) 3_666 . . .
C42 K2 O73 C72 -105.32(14) . . . .
K4 K2 O73 C72 150.16(15) . . . .
O103 K2 O73 K3 -88.49(5) . . . .
O43 K2 O73 K3 1.45(5) . . . .
F50 K2 O73 K3 58.23(5) . . . .
F76 K2 O73 K3 123.88(4) 3_666 . . .
F47 K2 O73 K3 8.34(9) . . . .
F81 K2 O73 K3 99.90(5) . . . .
F110 K2 O73 K3 -114.61(6) . . . .
F76 K2 O73 K3 159.27(6) . . . .
F77 K2 O73 K3 136.23(7) 3_666 . . .
C42 K2 O73 K3 14.09(5) . . . .
K4 K2 O73 K3 -90.42(4) . . . .
O103 K2 O73 K4 1.93(4) . . . .
O43 K2 O73 K4 91.87(4) . . . .
F50 K2 O73 K4 148.65(4) . . . .
F76 K2 O73 K4 -145.70(4) 3_666 . . .
F47 K2 O73 K4 98.76(8) . . . .
F81 K2 O73 K4 -169.68(5) . . . .
F110 K2 O73 K4 -24.20(7) . . . .
F76 K2 O73 K4 -110.31(5) . . . .
F77 K2 O73 K4 -133.36(7) 3_666 . . .
C42 K2 O73 K4 104.51(5) . . . .
O73 C72 C74 F75 -68.0(2) . . . .
C78 C72 C74 F75 172.68(18) . . . .
C71 C72 C74 F75 55.6(2) . . . .
K3 C72 C74 F75 -75.1(4) . . . .
O73 C72 C74 F77 171.04(18) . . . .
C78 C72 C74 F77 51.7(2) . . . .
C71 C72 C74 F77 -65.3(2) . . . .
K3 C72 C74 F77 163.9(2) . . . .
O73 C72 C74 F76 50.4(2) . . . .
C78 C72 C74 F76 -69.0(2) . . . .
C71 C72 C74 F76 173.96(18) . . . .
K3 C72 C74 F76 43.3(4) . . . .
F75 C74 F76 K2 -120.36(13) . . . 3_666
F77 C74 F76 K2 -8.0(2) . . . 3_666
C72 C74 F76 K2 118.18(15) . . . 3_666
F75 C74 F76 K2 104.97(15) . . . .
F77 C74 F76 K2 -142.63(13) . . . .
C72 C74 F76 K2 -16.5(2) . . . .
O103 K2 F76 C74 -82.40(14) . . . .
O43 K2 F76 C74 24.68(16) . . . .
O73 K2 F76 C74 -8.59(13) . . . .
F50 K2 F76 C74 87.35(14) . . . .
F76 K2 F76 C74 134.75(15) 3_666 . . .
F47 K2 F76 C74 135.49(14) . . . .
F81 K2 F76 C74 69.07(14) . . . .
F110 K2 F76 C74 -142.10(13) . . . .
F77 K2 F76 C74 159.89(14) 3_666 . . .
C42 K2 F76 C74 54.94(16) . . . .
K4 K2 F76 C74 -50.92(13) . . . .
O103 K2 F76 K2 142.86(5) . . . 3_666
O43 K2 F76 K2 -110.07(6) . . . 3_666
O73 K2 F76 K2 -143.34(7) . . . 3_666
F50 K2 F76 K2 -47.39(5) . . . 3_666
F76 K2 F76 K2 0 3_666 . . 3_666
F47 K2 F76 K2 0.75(10) . . . 3_666
F81 K2 F76 K2 -65.67(5) . . . 3_666
F110 K2 F76 K2 83.16(5) . . . 3_666
F77 K2 F76 K2 25.14(5) 3_666 . . 3_666
C42 K2 F76 K2 -79.80(8) . . . 3_666
K4 K2 F76 K2 174.34(5) . . . 3_666
F75 C74 F77 K2 118.49(14) . . . 3_666
F76 C74 F77 K2 6.60(17) . . . 3_666
C72 C74 F77 K2 -117.98(17) . . . 3_666
O73 C72 C78 F80 172.80(16) . . . .
C74 C72 C78 F80 -68.5(2) . . . .
C71 C72 C78 F80 45.6(2) . . . .
K3 C72 C78 F80 134.82(16) . . . .
O73 C72 C78 F79 52.3(2) . . . .
C74 C72 C78 F79 170.95(17) . . . .
C71 C72 C78 F79 -74.9(2) . . . .
K3 C72 C78 F79 14.31(15) . . . .
O73 C72 C78 F81 -65.6(2) . . . .
C74 C72 C78 F81 53.1(2) . . . .
C71 C72 C78 F81 167.24(17) . . . .
K3 C72 C78 F81 -103.55(16) . . . .
F80 C78 F79 K3 -145.96(12) . . . .
F81 C78 F79 K3 102.05(15) . . . .
C72 C78 F79 K3 -20.0(2) . . . .
O13 K3 F79 C78 -12.49(19) . . . .
O73 K3 F79 C78 -4.94(13) . . . .
O43 K3 F79 C78 -92.27(14) . . . .
N69 K3 F79 C78 66.62(14) . . . .
C66 K3 F79 C78 124.91(14) . . . .
C72 K3 F79 C78 11.99(13) . . . .
K4 K3 F79 C78 -2.98(14) . . . .
K2 K3 F79 C78 -52.18(13) . . . .
K1 K3 F79 C78 -69.37(14) . . . .
F80 C78 F81 K2 170.96(12) . . . .
F79 C78 F81 K2 -77.23(15) . . . .
C72 C78 F81 K2 44.18(18) . . . .
O103 K2 F81 C78 -30.11(16) . . . .
O43 K2 F81 C78 67.74(13) . . . .
O73 K2 F81 C78 -15.38(12) . . . .
F50 K2 F81 C78 116.81(13) . . . .
F76 K2 F81 C78 -168.14(14) 3_666 . . .
F47 K2 F81 C78 125.35(12) . . . .
F110 K2 F81 C78 -148.94(12) . . . .
F76 K2 F81 C78 -83.37(13) . . . .
F77 K2 F81 C78 -177.85(13) 3_666 . . .
C42 K2 F81 C78 87.89(13) . . . .
K4 K2 F81 C78 -22.81(13) . . . .
C72 O73 K4 O103 -142.48(18) . . . .
K3 O73 K4 O103 91.38(5) . . . .
K2 O73 K4 O103 -1.93(4) . . . .
C72 O73 K4 O13 131.89(18) . . . .
K3 O73 K4 O13 5.75(5) . . . .
K2 O73 K4 O13 -87.56(4) . . . .
C72 O73 K4 F16 121.39(17) . . . .
K3 O73 K4 F16 -4.75(9) . . . .
K2 O73 K4 F16 -98.07(7) . . . .
C72 O73 K4 F105 -135.28(17) . . . .
K3 O73 K4 F105 98.58(7) . . . .
K2 O73 K4 F105 5.27(8) . . . .
C72 O73 K4 N99 -84.18(18) . . . .
K3 O73 K4 N99 149.68(5) . . . .
K2 O73 K4 N99 56.37(5) . . . .
C72 O73 K4 F21 81.46(17) . . . .
K3 O73 K4 F21 -44.68(5) . . . .
K2 O73 K4 F21 -137.99(4) . . . .
C72 O73 K4 C96 -28.41(19) . . . .
K3 O73 K4 C96 -154.55(6) . . . .
K2 O73 K4 C96 112.14(7) . . . .
C72 O73 K4 C102 -130.22(17) . . . .
K3 O73 K4 C102 103.64(5) . . . .
K2 O73 K4 C102 10.33(5) . . . .
C72 O73 K4 K3 126.14(19) . . . .
K2 O73 K4 K3 -93.31(5) . . . .
C72 O73 K4 K2 -140.55(19) . . . .
K3 O73 K4 K2 93.31(5) . . . .
C72 O73 K4 K1 173.43(17) . . . .
K3 O73 K4 K1 47.29(3) . . . .
K2 O73 K4 K1 -46.03(3) . . . .
C12 O13 K4 O103 125.28(15) . . . .
K3 O13 K4 O103 -91.76(5) . . . .
K1 O13 K4 O103 3.76(5) . . . .
C12 O13 K4 O73 -148.84(15) . . . .
K3 O13 K4 O73 -5.88(5) . . . .
K1 O13 K4 O73 89.65(5) . . . .
C12 O13 K4 F16 23.59(14) . . . .
K3 O13 K4 F16 166.55(6) . . . .
K1 O13 K4 F16 -97.92(6) . . . .
C12 O13 K4 F105 68.39(15) . . . .
K3 O13 K4 F105 -148.65(4) . . . .
K1 O13 K4 F105 -53.12(5) . . . .
C12 O13 K4 N99 102.65(17) . . . .
K3 O13 K4 N99 -114.39(8) . . . .
K1 O13 K4 N99 -18.86(10) . . . .
C12 O13 K4 F21 -37.30(14) . . . .
K3 O13 K4 F21 105.66(6) . . . .
K1 O13 K4 F21 -158.81(6) . . . .
C12 O13 K4 C96 2.8(2) . . . .
K3 O13 K4 C96 145.74(9) . . . .
K1 O13 K4 C96 -118.74(9) . . . .
C12 O13 K4 C102 110.32(15) . . . .
K3 O13 K4 C102 -106.72(5) . . . .
K1 O13 K4 C102 -11.19(6) . . . .
C12 O13 K4 K3 -142.96(17) . . . .
K1 O13 K4 K3 95.53(5) . . . .
C12 O13 K4 K2 167.30(15) . . . .
K3 O13 K4 K2 -49.74(3) . . . .
K1 O13 K4 K2 45.79(3) . . . .
C12 O13 K4 K1 121.51(16) . . . .
K3 O13 K4 K1 -95.53(5) . . . .
C14 F16 K4 O103 -70.16(16) . . . .
C14 F16 K4 O73 22.14(19) . . . .
C14 F16 K4 O13 9.50(15) . . . .
C14 F16 K4 F105 -113.01(16) . . . .
C14 F16 K4 N99 -131.27(16) . . . .
C14 F16 K4 F21 77.28(16) . . . .
C14 F16 K4 C96 177.42(16) . . . .
C14 F16 K4 C102 -89.18(16) . . . .
C14 F16 K4 K3 18.77(16) . . . .
C14 F16 K4 K2 -40.34(17) . . . .
C14 F16 K4 K1 -34.72(15) . . . .
C18 F21 K4 O103 -21.64(17) . . . .
C18 F21 K4 O73 78.01(15) . . . .
C18 F21 K4 O13 3.54(14) . . . .
C18 F21 K4 F16 -71.17(15) . . . .
C18 F21 K4 F105 -80.03(15) . . . .
C18 F21 K4 N99 -129.13(16) . . . .
C18 F21 K4 C96 -153.98(15) . . . .
C18 F21 K4 C102 -50.29(17) . . . .
C18 F21 K4 K3 47.08(14) . . . .
C18 F21 K4 K2 38.40(16) . . . .
C18 F21 K4 K1 -10.33(15) . . . .
O13 K3 K4 O103 85.60(6) . . . .
O73 K3 K4 O103 -86.00(6) . . . .
O43 K3 K4 O103 -0.53(5) . . . .
F79 K3 K4 O103 -88.38(5) . . . .
N69 K3 K4 O103 -144.08(5) . . . .
C66 K3 K4 O103 -169.84(7) . . . .
C72 K3 K4 O103 -99.88(5) . . . .
K2 K3 K4 O103 -33.66(3) . . . .
K1 K3 K4 O103 35.90(3) . . . .
O13 K3 K4 O73 171.59(7) . . . .
O43 K3 K4 O73 85.46(5) . . . .
F79 K3 K4 O73 -2.38(5) . . . .
N69 K3 K4 O73 -58.08(6) . . . .
C66 K3 K4 O73 -83.84(7) . . . .
C72 K3 K4 O73 -13.88(6) . . . .
K2 K3 K4 O73 52.33(5) . . . .
K1 K3 K4 O73 121.89(5) . . . .
O73 K3 K4 O13 -171.59(7) . . . .
O43 K3 K4 O13 -86.13(6) . . . .
F79 K3 K4 O13 -173.97(6) . . . .
N69 K3 K4 O13 130.32(6) . . . .
C66 K3 K4 O13 104.56(7) . . . .
C72 K3 K4 O13 174.52(6) . . . .
K2 K3 K4 O13 -119.26(5) . . . .
K1 K3 K4 O13 -49.70(5) . . . .
O13 K3 K4 F16 -11.30(5) . . . .
O73 K3 K4 F16 177.11(6) . . . .
O43 K3 K4 F16 -97.43(4) . . . .
F79 K3 K4 F16 174.73(4) . . . .
N69 K3 K4 F16 119.02(5) . . . .
C66 K3 K4 F16 93.26(7) . . . .
C72 K3 K4 F16 163.22(5) . . . .
K2 K3 K4 F16 -130.56(3) . . . .
K1 K3 K4 F16 -61.00(3) . . . .
O13 K3 K4 F105 42.08(6) . . . .
O73 K3 K4 F105 -129.52(6) . . . .
O43 K3 K4 F105 -44.05(5) . . . .
F79 K3 K4 F105 -131.90(5) . . . .
N69 K3 K4 F105 172.40(5) . . . .
C66 K3 K4 F105 146.64(7) . . . .
C72 K3 K4 F105 -143.40(6) . . . .
K2 K3 K4 F105 -77.18(4) . . . .
K1 K3 K4 F105 -7.62(4) . . . .
O13 K3 K4 N99 123.44(8) . . . .
O73 K3 K4 N99 -48.16(8) . . . .
O43 K3 K4 N99 37.31(7) . . . .
F79 K3 K4 N99 -50.53(7) . . . .
N69 K3 K4 N99 -106.24(7) . . . .
C66 K3 K4 N99 -132.00(8) . . . .
C72 K3 K4 N99 -62.04(8) . . . .
K2 K3 K4 N99 4.18(6) . . . .
K1 K3 K4 N99 73.74(6) . . . .
O13 K3 K4 F21 -53.53(5) . . . .
O73 K3 K4 F21 134.88(5) . . . .
O43 K3 K4 F21 -139.66(4) . . . .
F79 K3 K4 F21 132.50(4) . . . .
N69 K3 K4 F21 76.80(4) . . . .
C66 K3 K4 F21 51.04(6) . . . .
C72 K3 K4 F21 121.00(5) . . . .
K2 K3 K4 F21 -172.79(3) . . . .
K1 K3 K4 F21 -103.23(3) . . . .
O13 K3 K4 C96 -120.85(13) . . . .
O73 K3 K4 C96 67.55(13) . . . .
O43 K3 K4 C96 153.02(12) . . . .
F79 K3 K4 C96 65.17(13) . . . .
N69 K3 K4 C96 9.47(13) . . . .
C66 K3 K4 C96 -16.29(14) . . . .
C72 K3 K4 C96 53.67(13) . . . .
K2 K3 K4 C96 119.89(12) . . . .
K1 K3 K4 C96 -170.55(12) . . . .
O13 K3 K4 C102 83.43(6) . . . .
O73 K3 K4 C102 -88.17(6) . . . .
O43 K3 K4 C102 -2.70(5) . . . .
F79 K3 K4 C102 -90.55(5) . . . .
N69 K3 K4 C102 -146.25(5) . . . .
C66 K3 K4 C102 -172.01(7) . . . .
C72 K3 K4 C102 -102.05(6) . . . .
K2 K3 K4 C102 -35.83(4) . . . .
K1 K3 K4 C102 33.73(4) . . . .
O13 K3 K4 K2 119.26(5) . . . .
O73 K3 K4 K2 -52.33(4) . . . .
O43 K3 K4 K2 33.13(3) . . . .
F79 K3 K4 K2 -54.71(3) . . . .
N69 K3 K4 K2 -110.42(4) . . . .
C66 K3 K4 K2 -136.18(6) . . . .
C72 K3 K4 K2 -66.22(4) . . . .
K1 K3 K4 K2 69.560(13) . . . .
O13 K3 K4 K1 49.70(5) . . . .
O73 K3 K4 K1 -121.89(5) . . . .
O43 K3 K4 K1 -36.43(3) . . . .
F79 K3 K4 K1 -124.27(3) . . . .
N69 K3 K4 K1 -179.98(4) . . . .
C66 K3 K4 K1 154.26(6) . . . .
C72 K3 K4 K1 -135.78(4) . . . .
K2 K3 K4 K1 -69.560(13) . . . .
O43 K2 K4 O103 90.54(6) . . . .
O73 K2 K4 O103 177.12(6) . . . .
F50 K2 K4 O103 126.43(7) . . . .
F76 K2 K4 O103 -122.71(7) 3_666 . . .
F47 K2 K4 O103 44.85(6) . . . .
F81 K2 K4 O103 -173.74(6) . . . .
F110 K2 K4 O103 -18.89(6) . . . .
F76 K2 K4 O103 -131.19(5) . . . .
F77 K2 K4 O103 -48.76(7) 3_666 . . .
C42 K2 K4 O103 88.13(6) . . . .
O103 K2 K4 O73 -177.12(6) . . . .
O43 K2 K4 O73 -86.58(5) . . . .
F50 K2 K4 O73 -50.69(6) . . . .
F76 K2 K4 O73 60.17(6) 3_666 . . .
F47 K2 K4 O73 -132.27(6) . . . .
F81 K2 K4 O73 9.14(5) . . . .
F110 K2 K4 O73 163.99(5) . . . .
F76 K2 K4 O73 51.69(5) . . . .
F77 K2 K4 O73 134.12(7) 3_666 . . .
C42 K2 K4 O73 -88.99(6) . . . .
O103 K2 K4 O13 -87.24(6) . . . .
O43 K2 K4 O13 3.30(5) . . . .
O73 K2 K4 O13 89.88(5) . . . .
F50 K2 K4 O13 39.19(6) . . . .
F76 K2 K4 O13 150.05(6) 3_666 . . .
F47 K2 K4 O13 -42.39(5) . . . .
F81 K2 K4 O13 99.02(4) . . . .
F110 K2 K4 O13 -106.12(4) . . . .
F76 K2 K4 O13 141.58(4) . . . .
F77 K2 K4 O13 -136.00(6) 3_666 . . .
C42 K2 K4 O13 0.90(5) . . . .
O103 K2 K4 F16 -47.61(6) . . . .
O43 K2 K4 F16 42.93(5) . . . .
O73 K2 K4 F16 129.51(6) . . . .
F50 K2 K4 F16 78.82(6) . . . .
F76 K2 K4 F16 -170.32(6) 3_666 . . .
F47 K2 K4 F16 -2.77(6) . . . .
F81 K2 K4 F16 138.65(5) . . . .
F110 K2 K4 F16 -66.50(5) . . . .
F76 K2 K4 F16 -178.80(5) . . . .
F77 K2 K4 F16 -96.38(7) 3_666 . . .
C42 K2 K4 F16 40.52(6) . . . .
O103 K2 K4 F105 6.10(5) . . . .
O43 K2 K4 F105 96.64(4) . . . .
O73 K2 K4 F105 -176.78(5) . . . .
F50 K2 K4 F105 132.53(6) . . . .
F76 K2 K4 F105 -116.61(6) 3_666 . . .
F47 K2 K4 F105 50.95(5) . . . .
F81 K2 K4 F105 -167.64(4) . . . .
F110 K2 K4 F105 -12.78(4) . . . .
F76 K2 K4 F105 -125.08(4) . . . .
F77 K2 K4 F105 -42.66(6) 3_666 . . .
C42 K2 K4 F105 94.24(5) . . . .
O103 K2 K4 N99 58.82(6) . . . .
O43 K2 K4 N99 149.36(5) . . . .
O73 K2 K4 N99 -124.06(6) . . . .
F50 K2 K4 N99 -174.75(6) . . . .
F76 K2 K4 N99 -63.89(6) 3_666 . . .
F47 K2 K4 N99 103.67(6) . . . .
F81 K2 K4 N99 -114.92(5) . . . .
F110 K2 K4 N99 39.93(5) . . . .
F76 K2 K4 N99 -72.37(5) . . . .
F77 K2 K4 N99 10.06(7) 3_666 . . .
C42 K2 K4 N99 146.95(6) . . . .
O103 K2 K4 F21 -114.48(6) . . . .
O43 K2 K4 F21 -23.94(5) . . . .
O73 K2 K4 F21 62.64(6) . . . .
F50 K2 K4 F21 11.95(7) . . . .
F76 K2 K4 F21 122.81(6) 3_666 . . .
F47 K2 K4 F21 -69.63(6) . . . .
F81 K2 K4 F21 71.78(5) . . . .
F110 K2 K4 F21 -133.36(5) . . . .
F76 K2 K4 F21 114.34(5) . . . .
F77 K2 K4 F21 -163.24(6) 3_666 . . .
C42 K2 K4 F21 -26.34(6) . . . .
O103 K2 K4 C96 81.23(8) . . . .
O43 K2 K4 C96 171.77(7) . . . .
O73 K2 K4 C96 -101.65(7) . . . .
F50 K2 K4 C96 -152.34(7) . . . .
F76 K2 K4 C96 -41.48(8) 3_666 . . .
F47 K2 K4 C96 126.08(7) . . . .
F81 K2 K4 C96 -92.51(7) . . . .
F110 K2 K4 C96 62.34(7) . . . .
F76 K2 K4 C96 -49.96(6) . . . .
F77 K2 K4 C96 32.47(8) 3_666 . . .
C42 K2 K4 C96 169.36(7) . . . .
O103 K2 K4 C102 14.85(6) . . . .
O43 K2 K4 C102 105.39(6) . . . .
O73 K2 K4 C102 -168.03(6) . . . .
F50 K2 K4 C102 141.27(7) . . . .
F76 K2 K4 C102 -107.86(7) 3_666 . . .
F47 K2 K4 C102 59.69(6) . . . .
F81 K2 K4 C102 -158.89(5) . . . .
F110 K2 K4 C102 -4.04(5) . . . .
F76 K2 K4 C102 -116.34(5) . . . .
F77 K2 K4 C102 -33.92(7) 3_666 . . .
C42 K2 K4 C102 102.98(6) . . . .
O103 K2 K4 K3 -124.00(5) . . . .
O43 K2 K4 K3 -33.46(3) . . . .
O73 K2 K4 K3 53.12(4) . . . .
F50 K2 K4 K3 2.43(5) . . . .
F76 K2 K4 K3 113.29(5) 3_666 . . .
F47 K2 K4 K3 -79.15(4) . . . .
F81 K2 K4 K3 62.26(3) . . . .
F110 K2 K4 K3 -142.88(3) . . . .
F76 K2 K4 K3 104.82(3) . . . .
F77 K2 K4 K3 -172.76(5) 3_666 . . .
C42 K2 K4 K3 -35.86(4) . . . .
O103 K2 K4 K1 -53.76(5) . . . .
O43 K2 K4 K1 36.78(3) . . . .
O73 K2 K4 K1 123.36(4) . . . .
F50 K2 K4 K1 72.67(5) . . . .
F76 K2 K4 K1 -176.47(5) 3_666 . . .
F47 K2 K4 K1 -8.91(4) . . . .
F81 K2 K4 K1 132.50(3) . . . .
F110 K2 K4 K1 -72.64(3) . . . .
F76 K2 K4 K1 175.06(3) . . . .
F77 K2 K4 K1 -102.52(5) 3_666 . . .
C42 K2 K4 K1 34.38(4) . . . .
O13 K1 K4 O103 -174.60(7) . . . .
O43 K1 K4 O103 -86.69(6) . . . .
F45 K1 K4 O103 -49.88(6) . . . .
F17 K1 K4 O103 120.90(6) . . . .
F107 K1 K4 O103 59.21(6) . . . .
N9 K1 K4 O103 169.91(6) . . . .
F111 K1 K4 O103 12.33(5) . . . .
C12 K1 K4 O103 165.86(7) . . . .
K2 K1 K4 O103 -50.79(5) . . . .
K3 K1 K4 O103 -122.60(5) . . . .
O13 K1 K4 O73 -88.46(5) . . . .
O43 K1 K4 O73 -0.55(4) . . . .
O103 K1 K4 O73 86.14(6) . . . .
F45 K1 K4 O73 36.26(6) . . . .
F17 K1 K4 O73 -152.97(4) . . . .
F107 K1 K4 O73 145.34(4) . . . .
N9 K1 K4 O73 -103.96(5) . . . .
F111 K1 K4 O73 98.47(4) . . . .
C12 K1 K4 O73 -108.00(5) . . . .
K2 K1 K4 O73 35.35(3) . . . .
K3 K1 K4 O73 -36.46(3) . . . .
O43 K1 K4 O13 87.91(6) . . . .
O103 K1 K4 O13 174.60(7) . . . .
F45 K1 K4 O13 124.72(7) . . . .
F17 K1 K4 O13 -64.50(5) . . . .
F107 K1 K4 O13 -126.20(6) . . . .
N9 K1 K4 O13 -15.49(6) . . . .
F111 K1 K4 O13 -173.07(6) . . . .
C12 K1 K4 O13 -19.54(6) . . . .
K2 K1 K4 O13 123.81(5) . . . .
K3 K1 K4 O13 52.00(5) . . . .
O13 K1 K4 F16 61.23(5) . . . .
O43 K1 K4 F16 149.15(4) . . . .
O103 K1 K4 F16 -124.17(6) . . . .
F45 K1 K4 F16 -174.04(5) . . . .
F17 K1 K4 F16 -3.27(4) . . . .
F107 K1 K4 F16 -64.96(4) . . . .
N9 K1 K4 F16 45.74(5) . . . .
F111 K1 K4 F16 -111.83(4) . . . .
C12 K1 K4 F16 41.69(5) . . . .
K2 K1 K4 F16 -174.96(3) . . . .
K3 K1 K4 F16 113.23(3) . . . .
O13 K1 K4 F105 121.71(5) . . . .
O43 K1 K4 F105 -150.37(4) . . . .
O103 K1 K4 F105 -63.69(5) . . . .
F45 K1 K4 F105 -113.57(5) . . . .
F17 K1 K4 F105 57.21(4) . . . .
F107 K1 K4 F105 -4.48(4) . . . .
N9 K1 K4 F105 106.22(5) . . . .
F111 K1 K4 F105 -51.35(4) . . . .
C12 K1 K4 F105 102.17(5) . . . .
K2 K1 K4 F105 -114.48(3) . . . .
K3 K1 K4 F105 173.71(3) . . . .
O13 K1 K4 N99 168.45(6) . . . .
O43 K1 K4 N99 -103.63(5) . . . .
O103 K1 K4 N99 -16.95(6) . . . .
F45 K1 K4 N99 -66.82(6) . . . .
F17 K1 K4 N99 103.95(5) . . . .
F107 K1 K4 N99 42.26(5) . . . .
N9 K1 K4 N99 152.96(6) . . . .
F111 K1 K4 N99 -4.61(5) . . . .
C12 K1 K4 N99 148.91(6) . . . .
K2 K1 K4 N99 -67.74(4) . . . .
K3 K1 K4 N99 -139.55(4) . . . .
O13 K1 K4 F21 16.81(5) . . . .
O43 K1 K4 F21 104.72(4) . . . .
O103 K1 K4 F21 -168.59(6) . . . .
F45 K1 K4 F21 141.53(5) . . . .
F17 K1 K4 F21 -47.69(4) . . . .
F107 K1 K4 F21 -109.39(4) . . . .
N9 K1 K4 F21 1.32(5) . . . .
F111 K1 K4 F21 -156.26(4) . . . .
C12 K1 K4 F21 -2.73(5) . . . .
K2 K1 K4 F21 140.62(3) . . . .
K3 K1 K4 F21 68.81(3) . . . .
O13 K1 K4 C96 122.03(9) . . . .
O43 K1 K4 C96 -150.06(8) . . . .
O103 K1 K4 C96 -63.38(9) . . . .
F45 K1 K4 C96 -113.25(9) . . . .
F17 K1 K4 C96 57.52(8) . . . .
F107 K1 K4 C96 -4.17(8) . . . .
N9 K1 K4 C96 106.53(9) . . . .
F111 K1 K4 C96 -51.04(8) . . . .
C12 K1 K4 C96 102.49(9) . . . .
K2 K1 K4 C96 -114.16(8) . . . .
K3 K1 K4 C96 174.03(8) . . . .
O13 K1 K4 C102 166.85(7) . . . .
O43 K1 K4 C102 -105.24(6) . . . .
O103 K1 K4 C102 -18.55(7) . . . .
F45 K1 K4 C102 -68.43(7) . . . .
F17 K1 K4 C102 102.35(6) . . . .
F107 K1 K4 C102 40.65(6) . . . .
N9 K1 K4 C102 151.36(6) . . . .
F111 K1 K4 C102 -6.22(6) . . . .
C12 K1 K4 C102 147.31(7) . . . .
K2 K1 K4 C102 -69.34(5) . . . .
K3 K1 K4 C102 -141.15(5) . . . .
O13 K1 K4 K3 -52.00(5) . . . .
O43 K1 K4 K3 35.91(3) . . . .
O103 K1 K4 K3 122.60(5) . . . .
F45 K1 K4 K3 72.72(5) . . . .
F17 K1 K4 K3 -116.50(3) . . . .
F107 K1 K4 K3 -178.20(3) . . . .
N9 K1 K4 K3 -67.49(4) . . . .
F111 K1 K4 K3 134.93(3) . . . .
C12 K1 K4 K3 -71.54(5) . . . .
K2 K1 K4 K3 71.810(14) . . . .
O13 K1 K4 K2 -123.81(5) . . . .
O43 K1 K4 K2 -35.90(3) . . . .
O103 K1 K4 K2 50.79(5) . . . .
F45 K1 K4 K2 0.91(5) . . . .
F17 K1 K4 K2 171.69(3) . . . .
F107 K1 K4 K2 109.99(3) . . . .
N9 K1 K4 K2 -139.30(4) . . . .
F111 K1 K4 K2 63.12(3) . . . .
C12 K1 K4 K2 -143.35(5) . . . .
K3 K1 K4 K2 -71.810(13) . . . .
C96 C91 C92 C93 1.2(4) . . . .
C91 C92 C93 C94 -0.1(4) . . . .
C92 C93 C94 C95 -0.9(5) . . . .
C93 C94 C95 C96 0.8(5) . . . .
C92 C91 C96 C95 -1.2(4) . . . .
C92 C91 C96 C97 176.7(2) . . . .
C92 C91 C96 K4 -74.3(2) . . . .
C94 C95 C96 C91 0.3(4) . . . .
C94 C95 C96 C97 -177.7(3) . . . .
C94 C95 C96 K4 68.4(3) . . . .
O103 K4 C96 C91 -100.81(18) . . . .
O73 K4 C96 C91 159.00(16) . . . .
O13 K4 C96 C91 13.8(2) . . . .
F16 K4 C96 C91 -3.36(17) . . . .
F105 K4 C96 C91 -58.28(17) . . . .
N99 K4 C96 C91 -119.05(19) . . . .
F21 K4 C96 C91 45.08(18) . . . .
C102 K4 C96 C91 -95.19(18) . . . .
K3 K4 C96 C91 107.95(19) . . . .
K2 K4 C96 C91 -146.36(16) . . . .
K1 K4 C96 C91 -58.6(2) . . . .
O103 K4 C96 C95 138.04(17) . . . .
O73 K4 C96 C95 37.8(2) . . . .
O13 K4 C96 C95 -107.31(18) . . . .
F16 K4 C96 C95 -124.52(18) . . . .
F105 K4 C96 C95 -179.43(19) . . . .
N99 K4 C96 C95 119.80(19) . . . .
F21 K4 C96 C95 -76.07(18) . . . .
C102 K4 C96 C95 143.65(18) . . . .
K3 K4 C96 C95 -13.2(3) . . . .
K2 K4 C96 C95 92.49(18) . . . .
K1 K4 C96 C95 -179.74(15) . . . .
O103 K4 C96 C97 17.3(2) . . . .
O73 K4 C96 C97 -82.84(19) . . . .
O13 K4 C96 C97 132.00(17) . . . .
F16 K4 C96 C97 114.79(18) . . . .
F105 K4 C96 C97 59.88(18) . . . .
N99 K4 C96 C97 -0.89(17) . . . .
F21 K4 C96 C97 163.23(18) . . . .
C102 K4 C96 C97 22.96(19) . . . .
K3 K4 C96 C97 -133.90(17) . . . .
K2 K4 C96 C97 -28.2(2) . . . .
K1 K4 C96 C97 59.6(2) . . . .
C91 C96 C97 C98 61.7(3) . . . .
C95 C96 C97 C98 -120.4(3) . . . .
K4 C96 C97 C98 -24.1(3) . . . .
C96 C97 C98 N99 52.6(3) . . . .
C97 C98 N99 C101 179.8(2) . . . .
C97 C98 N99 C100 58.2(3) . . . .
C97 C98 N99 K4 -55.8(3) . . . .
O103 K4 N99 C101 -6.15(15) . . . .
O73 K4 N99 C101 -83.31(17) . . . .
O13 K4 N99 C101 20.0(2) . . . .
F16 K4 N99 C101 80.61(17) . . . .
F105 K4 N99 C101 62.36(16) . . . .
F21 K4 N99 C101 123.56(16) . . . .
C96 K4 N99 C101 154.42(19) . . . .
C102 K4 N99 C101 9.24(15) . . . .
K3 K4 N99 C101 -50.94(19) . . . .
K2 K4 N99 C101 -47.22(16) . . . .
K1 K4 N99 C101 7.33(17) . . . .
O103 K4 N99 C100 107.54(17) . . . .
O73 K4 N99 C100 30.38(16) . . . .
O13 K4 N99 C100 133.69(16) . . . .
F16 K4 N99 C100 -165.70(15) . . . .
F105 K4 N99 C100 176.05(18) . . . .
F21 K4 N99 C100 -122.75(16) . . . .
C96 K4 N99 C100 -91.89(17) . . . .
C102 K4 N99 C100 122.93(18) . . . .
K3 K4 N99 C100 62.74(18) . . . .
K2 K4 N99 C100 66.47(16) . . . .
K1 K4 N99 C100 121.01(15) . . . .
O103 K4 N99 C98 -132.8(2) . . . .
O73 K4 N99 C98 149.99(18) . . . .
O13 K4 N99 C98 -106.70(19) . . . .
F16 K4 N99 C98 -46.09(19) . . . .
F105 K4 N99 C98 -64.34(18) . . . .
F21 K4 N99 C98 -3.1(2) . . . .
C96 K4 N99 C98 27.72(17) . . . .
C102 K4 N99 C98 -117.5(2) . . . .
K3 K4 N99 C98 -177.64(16) . . . .
K2 K4 N99 C98 -173.91(19) . . . .
K1 K4 N99 C98 -119.37(18) . . . .
C100 N99 C101 C102 -123.1(2) . . . .
C98 N99 C101 C102 114.8(2) . . . .
K4 N99 C101 C102 -16.1(3) . . . .
N99 C101 C102 O103 48.2(3) . . . .
N99 C101 C102 C104 -74.9(3) . . . .
N99 C101 C102 C108 168.1(2) . . . .
N99 C101 C102 K4 14.0(2) . . . .
O73 K4 C102 O103 -38.98(15) . . . .
O13 K4 C102 O103 49.86(15) . . . .
F16 K4 C102 O103 106.15(15) . . . .
F105 K4 C102 O103 136.44(18) . . . .
N99 K4 C102 O103 -136.69(18) . . . .
F21 K4 C102 O103 90.55(16) . . . .
C96 K4 C102 O103 -164.39(15) . . . .
K3 K4 C102 O103 6.45(16) . . . .
K2 K4 C102 O103 -30.57(13) . . . .
K1 K4 C102 O103 41.10(13) . . . .
O103 K4 C102 C104 -122.3(2) . . . .
O73 K4 C102 C104 -161.29(14) . . . .
O13 K4 C102 C104 -72.44(14) . . . .
F16 K4 C102 C104 -16.15(14) . . . .
F105 K4 C102 C104 14.14(13) . . . .
N99 K4 C102 C104 101.01(16) . . . .
F21 K4 C102 C104 -31.76(17) . . . .
C96 K4 C102 C104 73.31(15) . . . .
K3 K4 C102 C104 -115.85(14) . . . .
K2 K4 C102 C104 -152.88(15) . . . .
K1 K4 C102 C104 -81.20(14) . . . .
O103 K4 C102 C108 4.0(3) . . . .
O73 K4 C102 C108 -35.0(3) . . . .
O13 K4 C102 C108 53.9(3) . . . .
F16 K4 C102 C108 110.2(3) . . . .
F105 K4 C102 C108 140.5(3) . . . .
N99 K4 C102 C108 -132.7(3) . . . .
F21 K4 C102 C108 94.6(3) . . . .
C96 K4 C102 C108 -160.4(3) . . . .
K3 K4 C102 C108 10.5(3) . . . .
K2 K4 C102 C108 -26.6(3) . . . .
K1 K4 C102 C108 45.1(3) . . . .
O103 K4 C102 C101 128.4(2) . . . .
O73 K4 C102 C101 89.44(14) . . . .
O13 K4 C102 C101 178.29(14) . . . .
F16 K4 C102 C101 -125.43(14) . . . .
F105 K4 C102 C101 -95.13(15) . . . .
N99 K4 C102 C101 -8.26(13) . . . .
F21 K4 C102 C101 -141.03(13) . . . .
C96 K4 C102 C101 -35.96(15) . . . .
K3 K4 C102 C101 134.88(14) . . . .
K2 K4 C102 C101 97.85(14) . . . .
K1 K4 C102 C101 169.53(16) . . . .
C104 C102 O103 K4 63.5(2) . . . .
C108 C102 O103 K4 -177.85(14) . . . .
C101 C102 O103 K4 -59.7(2) . . . .
C104 C102 O103 K2 -170.35(15) . . . .
C108 C102 O103 K2 -51.7(2) . . . .
C101 C102 O103 K2 66.5(2) . . . .
K4 C102 O103 K2 126.14(19) . . . .
C104 C102 O103 K1 -52.0(2) . . . .
C108 C102 O103 K1 66.6(2) . . . .
C101 C102 O103 K1 -175.19(15) . . . .
K4 C102 O103 K1 -115.53(15) . . . .
O73 K4 O103 C102 141.75(15) . . . .
O13 K4 O103 C102 -130.63(15) . . . .
F16 K4 O103 C102 -75.36(15) . . . .
F105 K4 O103 C102 -33.09(14) . . . .
N99 K4 O103 C102 33.87(15) . . . .
F21 K4 O103 C102 -110.69(15) . . . .
C96 K4 O103 C102 16.88(16) . . . .
K3 K4 O103 C102 -173.84(15) . . . .
K2 K4 O103 C102 139.75(17) . . . .
K1 K4 O103 C102 -127.04(16) . . . .
O73 K4 O103 K2 2.00(4) . . . .
O13 K4 O103 K2 89.62(5) . . . .
F16 K4 O103 K2 144.89(4) . . . .
F105 K4 O103 K2 -172.85(6) . . . .
N99 K4 O103 K2 -105.88(6) . . . .
F21 K4 O103 K2 109.56(6) . . . .
C96 K4 O103 K2 -122.87(6) . . . .
C102 K4 O103 K2 -139.75(17) . . . .
K3 K4 O103 K2 46.40(4) . . . .
K1 K4 O103 K2 93.20(5) . . . .
O73 K4 O103 K1 -91.21(4) . . . .
O13 K4 O103 K1 -3.59(4) . . . .
F16 K4 O103 K1 51.68(5) . . . .
F105 K4 O103 K1 93.95(5) . . . .
N99 K4 O103 K1 160.91(7) . . . .
F21 K4 O103 K1 16.35(8) . . . .
C96 K4 O103 K1 143.92(5) . . . .
C102 K4 O103 K1 127.04(16) . . . .
K3 K4 O103 K1 -46.80(3) . . . .
K2 K4 O103 K1 -93.20(5) . . . .
O43 K2 O103 C102 135.85(17) . . . .
O73 K2 O103 C102 -137.12(17) . . . .
F50 K2 O103 C102 112.21(17) . . . .
F76 K2 O103 C102 -15.9(2) 3_666 . . .
F47 K2 O103 C102 77.76(17) . . . .
F81 K2 O103 C102 -124.44(17) . . . .
F110 K2 O103 C102 22.16(16) . . . .
F76 K2 O103 C102 -85.21(17) . . . .
F77 K2 O103 C102 19.83(18) 3_666 . . .
C42 K2 O103 C102 120.41(17) . . . .
K4 K2 O103 C102 -135.09(19) . . . .
O43 K2 O103 K4 -89.06(5) . . . .
O73 K2 O103 K4 -2.03(4) . . . .
F50 K2 O103 K4 -112.70(8) . . . .
F76 K2 O103 K4 119.20(7) 3_666 . . .
F47 K2 O103 K4 -147.15(4) . . . .
F81 K2 O103 K4 10.65(9) . . . .
F110 K2 O103 K4 157.25(7) . . . .
F76 K2 O103 K4 49.88(5) . . . .
F77 K2 O103 K4 154.93(4) 3_666 . . .
C42 K2 O103 K4 -104.50(5) . . . .
O43 K2 O103 K1 6.74(5) . . . .
O73 K2 O103 K1 93.77(5) . . . .
F50 K2 O103 K1 -16.90(10) . . . .
F76 K2 O103 K1 -145.00(6) 3_666 . . .
F47 K2 O103 K1 -51.35(5) . . . .
F81 K2 O103 K1 106.45(7) . . . .
F110 K2 O103 K1 -106.95(6) . . . .
F76 K2 O103 K1 145.68(4) . . . .
F77 K2 O103 K1 -109.28(4) 3_666 . . .
C42 K2 O103 K1 -8.70(6) . . . .
K4 K2 O103 K1 95.80(5) . . . .
O13 K1 O103 C102 131.83(15) . . . .
O43 K1 O103 C102 -142.12(15) . . . .
F45 K1 O103 C102 -86.20(15) . . . .
F17 K1 O103 C102 72.47(15) . . . .
F107 K1 O103 C102 24.67(14) . . . .
N9 K1 O103 C102 111.35(16) . . . .
F111 K1 O103 C102 -36.87(14) . . . .
C12 K1 O103 C102 115.77(15) . . . .
K2 K1 O103 C102 -135.50(17) . . . .
K3 K1 O103 C102 173.94(15) . . . .
K4 K1 O103 C102 128.01(16) . . . .
O13 K1 O103 K4 3.81(5) . . . .
O43 K1 O103 K4 89.87(5) . . . .
F45 K1 O103 K4 145.79(4) . . . .
F17 K1 O103 K4 -55.54(5) . . . .
F107 K1 O103 K4 -103.34(6) . . . .
N9 K1 O103 K4 -16.66(10) . . . .
F111 K1 O103 K4 -164.89(7) . . . .
C12 K1 O103 K4 -12.24(6) . . . .
K2 K1 O103 K4 96.48(5) . . . .
K3 K1 O103 K4 45.93(4) . . . .
O13 K1 O103 K2 -92.67(5) . . . .
O43 K1 O103 K2 -6.61(5) . . . .
F45 K1 O103 K2 49.30(5) . . . .
F17 K1 O103 K2 -152.02(5) . . . .
F107 K1 O103 K2 160.18(7) . . . .
N9 K1 O103 K2 -113.15(8) . . . .
F111 K1 O103 K2 98.63(6) . . . .
C12 K1 O103 K2 -108.72(5) . . . .
K3 K1 O103 K2 -50.55(4) . . . .
K4 K1 O103 K2 -96.48(5) . . . .
O103 C102 C104 F106 -179.6(2) . . . .
C108 C102 C104 F106 61.8(3) . . . .
C101 C102 C104 F106 -53.2(3) . . . .
K4 C102 C104 F106 -143.9(2) . . . .
O103 C102 C104 F105 -59.4(3) . . . .
C108 C102 C104 F105 -178.1(2) . . . .
C101 C102 C104 F105 67.0(3) . . . .
K4 C102 C104 F105 -23.72(19) . . . .
O103 C102 C104 F107 58.9(3) . . . .
C108 C102 C104 F107 -59.7(3) . . . .
C101 C102 C104 F107 -174.7(2) . . . .
K4 C102 C104 F107 94.60(19) . . . .
F106 C104 F105 K4 154.10(16) . . . .
F107 C104 F105 K4 -93.38(18) . . . .
C102 C104 F105 K4 29.2(2) . . . .
O103 K4 F105 C104 -1.58(16) . . . .
O73 K4 F105 C104 -10.11(19) . . . .
O13 K4 F105 C104 80.51(16) . . . .
F16 K4 F105 C104 125.24(17) . . . .
N99 K4 F105 C104 -75.41(16) . . . .
F21 K4 F105 C104 133.25(16) . . . .
C96 K4 F105 C104 -133.69(17) . . . .
C102 K4 F105 C104 -17.55(16) . . . .
K3 K4 F105 C104 53.13(17) . . . .
K2 K4 F105 C104 -6.42(16) . . . .
K1 K4 F105 C104 46.11(16) . . . .
F106 C104 F107 K1 -162.28(15) . . . .
F105 C104 F107 K1 85.24(19) . . . .
C102 C104 F107 K1 -36.3(3) . . . .
O13 K1 F107 C104 -67.95(17) . . . .
O43 K1 F107 C104 29.6(2) . . . .
O103 K1 F107 C104 8.56(16) . . . .
F45 K1 F107 C104 99.47(17) . . . .
F17 K1 F107 C104 -112.00(17) . . . .
N9 K1 F107 C104 -131.31(17) . . . .
F111 K1 F107 C104 77.05(17) . . . .
C12 K1 F107 C104 -88.18(17) . . . .
K2 K1 F107 C104 21.77(17) . . . .
K3 K1 F107 C104 -34.54(18) . . . .
K4 K1 F107 C104 -32.49(16) . . . .
O103 C102 C108 F109 179.2(2) . . . .
C104 C102 C108 F109 -61.9(3) . . . .
C101 C102 C108 F109 55.4(3) . . . .
K4 C102 C108 F109 176.4(2) . . . .
O103 C102 C108 F111 -58.4(3) . . . .
C104 C102 C108 F111 60.6(3) . . . .
C101 C102 C108 F111 177.8(2) . . . .
K4 C102 C108 F111 -61.1(4) . . . .
O103 C102 C108 F110 59.2(3) . . . .
C104 C102 C108 F110 178.12(19) . . . .
C101 C102 C108 F110 -64.6(3) . . . .
K4 C102 C108 F110 56.4(4) . . . .
F109 C108 F110 K2 -165.51(14) . . . .
F111 C108 F110 K2 82.02(18) . . . .
C102 C108 F110 K2 -40.4(2) . . . .
O103 K2 F110 C108 13.64(14) . . . .
O43 K2 F110 C108 -62.50(16) . . . .
O73 K2 F110 C108 45.48(17) . . . .
F50 K2 F110 C108 -126.73(15) . . . .
F76 K2 F110 C108 172.43(15) 3_666 . . .
F47 K2 F110 C108 -102.93(15) . . . .
F81 K2 F110 C108 156.55(14) . . . .
F76 K2 F110 C108 107.90(15) . . . .
F77 K2 F110 C108 -168.86(16) 3_666 . . .
C42 K2 F110 C108 -82.92(15) . . . .
K4 K2 F110 C108 28.68(15) . . . .
F109 C108 F111 K1 151.66(15) . . . .
F110 C108 F111 K1 -95.91(17) . . . .
C102 C108 F111 K1 24.6(2) . . . .
O13 K1 F111 C108 -14.01(18) . . . .
O43 K1 F111 C108 79.90(16) . . . .
O103 K1 F111 C108 3.12(15) . . . .
F45 K1 F111 C108 130.11(16) . . . .
F17 K1 F111 C108 -80.13(16) . . . .
F107 K1 F111 C108 -71.94(15) . . . .
N9 K1 F111 C108 -136.58(16) . . . .
C12 K1 F111 C108 -46.67(18) . . . .
K2 K1 F111 C108 47.81(15) . . . .
K3 K1 F111 C108 44.43(16) . . . .
K4 K1 F111 C108 -6.65(15) . . . .
